data_1571628
loop_
_publ_author_name
'Chen, Yan-Ru'
'Ying, Ting-Ting'
'Chen, Yan-Cong'
'Liao, Pei-Yu'
'Ni, Zhao-Ping'
'Tong, Ming-Liang'

_publ_section_title
;
 Bidirectional photomagnetism, exciplex fluorescence and dielectric
 anomalies in a spin crossover Hofmann-type coordination polymer.
;
_journal_issue 24
_journal_name_full 'Chemical science'
_journal_page_first 9240
_journal_page_last 9248
_journal_paper_doi 10.1039/d4sc00331d
_journal_volume 15
_journal_year 2024
_chemical_formula_moiety 'C64 H32 Au8 Fe4 N32 O4, 4(C16 H10)'
_chemical_formula_sum 'C128 H72 Au8 Fe4 N32 O4'
_chemical_formula_weight 3921.30
_space_group_crystal_system orthorhombic
_space_group_IT_number 19
_space_group_name_Hall 'P 2ac 2ab'
_space_group_name_H-M_alt 'P 21 21 21'
_atom_sites_solution_hydrogens geom
_atom_sites_solution_primary iterative
_audit_creation_date 2024-05-01
_audit_creation_method
;
Olex2 1.5
(compiled 2024.02.16 svn.r378c4104 for OlexSys, GUI svn.r6928)
;
_audit_update_record
;
2024-05-01 deposited with the CCDC.	2024-05-10 downloaded from the CCDC.
;
_cell_angle_alpha 90
_cell_angle_beta 90
_cell_angle_gamma 90
_cell_formula_units_Z 4
_cell_length_a 15.0987(8)
_cell_length_b 27.5674(15)
_cell_length_c 28.4870(15)
_cell_measurement_reflns_used 9775
_cell_measurement_temperature 145.00
_cell_measurement_theta_max 27.593
_cell_measurement_theta_min 2.329
_cell_volume 11857.2(11)
_computing_cell_refinement 'SAINT V8.40B (?, 2016)'
_computing_data_reduction 'SAINT V8.40B (?, 2016)'
_computing_molecular_graphics 'Olex2 1.5 (Dolomanov et al., 2009)'
_computing_publication_material 'Olex2 1.5 (Dolomanov et al., 2009)'
_computing_structure_refinement 'SHELXL 2018/3 (Sheldrick, 2015)'
_computing_structure_solution 'olex2.solve 1.5 (Bourhis et al., 2015)'
_diffrn_ambient_temperature 145.00
_diffrn_detector 'Bruker APEX2 area detector'
_diffrn_detector_area_resol_mean 7.9
_diffrn_detector_type 'CCD area detector'
_diffrn_measured_fraction_theta_full 0.999
_diffrn_measured_fraction_theta_max 0.999
_diffrn_measurement_device 'three-circle diffractometer'
_diffrn_measurement_device_type 'Bruker SMART APEX2 area detector'
_diffrn_measurement_method '\w and \f scans'
_diffrn_radiation_monochromator 'mirror optics'
_diffrn_radiation_probe x-ray
_diffrn_radiation_type MoK\a
_diffrn_radiation_wavelength 0.71073
_diffrn_reflns_av_R_equivalents 0.0763
_diffrn_reflns_av_unetI/netI 0.0517
_diffrn_reflns_Laue_measured_fraction_full 0.999
_diffrn_reflns_Laue_measured_fraction_max 0.999
_diffrn_reflns_limit_h_max 17
_diffrn_reflns_limit_h_min -17
_diffrn_reflns_limit_k_max 32
_diffrn_reflns_limit_k_min -32
_diffrn_reflns_limit_l_max 33
_diffrn_reflns_limit_l_min -33
_diffrn_reflns_number 158321
_diffrn_reflns_point_group_measured_fraction_full 0.999
_diffrn_reflns_point_group_measured_fraction_max 0.999
_diffrn_reflns_theta_full 24.999
_diffrn_reflns_theta_max 24.999
_diffrn_reflns_theta_min 1.526
_diffrn_source 'microfocus sealed X-ray tube'
_diffrn_source_type 'Incoatec I\ms'
_exptl_absorpt_coefficient_mu 10.398
_exptl_absorpt_correction_T_max 0.7456
_exptl_absorpt_correction_T_min 0.5417
_exptl_absorpt_correction_type multi-scan
_exptl_absorpt_process_details
;
SADABS-2016/2 (Bruker,2016/2) was used for absorption correction.
wR2(int) was 0.1198 before and 0.0836 after correction.
The Ratio of minimum to maximum transmission is 0.7265.
The \l/2 correction factor is Not present.
;
_exptl_crystal_colour 'clear reddish red'
_exptl_crystal_colour_lustre clear
_exptl_crystal_colour_modifier reddish
_exptl_crystal_colour_primary red
_exptl_crystal_density_diffrn 2.197
_exptl_crystal_description block
_exptl_crystal_F_000 7328
_exptl_crystal_size_max 0.138
_exptl_crystal_size_mid 0.08
_exptl_crystal_size_min 0.076
_refine_diff_density_max 2.006
_refine_diff_density_min -0.907
_refine_diff_density_rms 0.206
_refine_ls_abs_structure_details
;
 Refined as an inversion twin.
;
_refine_ls_abs_structure_Flack 0.417(7)
_refine_ls_extinction_method none
_refine_ls_goodness_of_fit_ref 1.045
_refine_ls_hydrogen_treatment constr
_refine_ls_matrix_type full
_refine_ls_number_parameters 1562
_refine_ls_number_reflns 20860
_refine_ls_number_restraints 800
_refine_ls_restrained_S_all 1.046
_refine_ls_R_factor_all 0.0439
_refine_ls_R_factor_gt 0.0328
_refine_ls_shift/su_max 0.004
_refine_ls_shift/su_mean 0.000
_refine_ls_structure_factor_coef Fsqd
_refine_ls_weighting_details 'w=1/[\s^2^(Fo^2^)+(0.0117P)^2^+19.1471P] where P=(Fo^2^+2Fc^2^)/3'
_refine_ls_weighting_scheme calc
_refine_ls_wR_factor_gt 0.0624
_refine_ls_wR_factor_ref 0.0649
_reflns_Friedel_coverage 0.844
_reflns_Friedel_fraction_full 0.999
_reflns_Friedel_fraction_max 0.999
_reflns_number_gt 17919
_reflns_number_total 20860
_reflns_threshold_expression 'I > 2\s(I)'
_cod_data_source_file d4sc00331d2.cif
_cod_data_source_block 1_145k
_cod_depositor_comments 'Adding full bibliography for 1571621--1571630.cif.'
_cod_database_code 1571628
_shelx_shelxl_version_number 2018/3
_shelx_space_group_comment
;
The symmetry employed for this shelxl refinement is uniquely defined
by the following loop, which should always be used as a source of
symmetry information in preference to the above space-group names.
They are only intended as comments.
;
_shelx_estimated_absorpt_t_max 0.505
_shelx_estimated_absorpt_t_min 0.328
_olex2_refinement_description
;
1. Twinned data refinement
 Scales: 0.583(7)
 0.417(7)
2. Fixed Uiso
 At 1.2 times of:
  All C(H) groups
3. Restrained distances
 C94-C93 \\sim C84-C83 \\sim C96-C95 \\sim C90-C89 \\sim C88-C87 \\sim C86-C85
 with sigma of 0.02
 C86-C81 \\sim C82-C83
 with sigma of 0.02
4. Rigid bond restraints
 C96, C92, H92, C91, C93, H91, C90, C94, C84, C89, C85, H94, C95, C83, H89,
 C88, C86, H95, C82, H88, C87, C81, H96, H82, H87, H81
 with sigma for 1-2 distances of 0.01 and sigma for 1-3 distances of 0.01
 C127, C118, C119, C117, C113, C120, H119, C122, C116, H113, C114, H120, C121,
 C123, C115, C128, H114, C126, C124, H115, H128, C125, H126, H124, H127, H125
 with sigma for 1-2 distances of 0.01 and sigma for 1-3 distances of 0.01
5. Uiso/Uaniso restraints and constraints
Uanis(C80) \\sim Ueq, Uanis(C69) \\sim Ueq, Uanis(C70) \\sim Ueq, Uanis(C74)
\\sim Ueq, Uanis(C68) \\sim Ueq, Uanis(C65) \\sim Ueq, Uanis(C71) \\sim Ueq,
Uanis(C73) \\sim Ueq, Uanis(C75) \\sim Ueq, Uanis(C77) \\sim Ueq, Uanis(C67)
\\sim Ueq, Uanis(C66) \\sim Ueq, Uanis(C72) \\sim Ueq, Uanis(C76) \\sim Ueq,
Uanis(C78) \\sim Ueq, Uanis(C79) \\sim Ueq, Uanis(C97) \\sim Ueq, Uanis(C101)
\\sim Ueq, Uanis(C106) \\sim Ueq, Uanis(C102) \\sim Ueq, Uanis(C100) \\sim Ueq,
Uanis(C105) \\sim Ueq, Uanis(C107) \\sim Ueq, Uanis(C103) \\sim Ueq, Uanis(C99)
\\sim Ueq, Uanis(C109) \\sim Ueq, Uanis(C104) \\sim Ueq, Uanis(C108) \\sim Ueq,
Uanis(C98) \\sim Ueq, Uanis(C112) \\sim Ueq, Uanis(C110) \\sim Ueq, Uanis(C111)
\\sim Ueq, Uanis(C114) \\sim Ueq, Uanis(C118) \\sim Ueq, Uanis(C119) \\sim Ueq,
Uanis(C117) \\sim Ueq, Uanis(C113) \\sim Ueq, Uanis(C120) \\sim Ueq,
Uanis(C122) \\sim Ueq, Uanis(C116) \\sim Ueq, Uanis(C121) \\sim Ueq,
Uanis(C123) \\sim Ueq, Uanis(C115) \\sim Ueq, Uanis(C128) \\sim Ueq,
Uanis(C126) \\sim Ueq, Uanis(C124) \\sim Ueq, Uanis(C127) \\sim Ueq,
Uanis(C125) \\sim Ueq, Uanis(C88) \\sim Ueq, Uanis(C86) \\sim Ueq, Uanis(C85)
\\sim Ueq, Uanis(C81) \\sim Ueq, Uanis(C87) \\sim Ueq, Uanis(C90) \\sim Ueq,
Uanis(C83) \\sim Ueq, Uanis(C84) \\sim Ueq, Uanis(C82) \\sim Ueq, Uanis(C89)
\\sim Ueq, Uanis(C91) \\sim Ueq, Uanis(C92) \\sim Ueq: with sigma of 0.01 and
sigma for terminal atoms of 0.02
Uanis(C43) \\sim Ueq, Uanis(C62) \\sim Ueq, Uanis(C22) \\sim Ueq, Uanis(C21)
\\sim Ueq: with sigma of 0.005 and sigma for terminal atoms of 0.01
Uanis(C95) \\sim Ueq, Uanis(C96) \\sim Ueq: with sigma of 0.005 and sigma for
terminal atoms of 0.01
Uanis(N1) \\sim Ueq: with sigma of 0.005 and sigma for terminal atoms of 0.01
Uanis(C93) \\sim Ueq: with sigma of 0.005 and sigma for terminal atoms of 0.01
Uanis(C15) \\sim Ueq, Uanis(C14) \\sim Ueq, Uanis(C17) \\sim Ueq, Uanis(C13)
\\sim Ueq, Uanis(C16) \\sim Ueq, Uanis(C25) \\sim Ueq, Uanis(C1) \\sim Ueq,
Uanis(C5) \\sim Ueq, Uanis(C4) \\sim Ueq, Uanis(C3) \\sim Ueq, Uanis(N11) \\sim
Ueq, Uanis(C28) \\sim Ueq, Uanis(N18) \\sim Ueq, Uanis(C42) \\sim Ueq,
Uanis(N26) \\sim Ueq, Uanis(C57) \\sim Ueq, Uanis(C59) \\sim Ueq, Uanis(C60)
\\sim Ueq, Uanis(C33) \\sim Ueq, Uanis(N21) \\sim Ueq, Uanis(C49) \\sim Ueq,
Uanis(C48) \\sim Ueq, Uanis(C50) \\sim Ueq, Uanis(C55) \\sim Ueq, Uanis(C54)
\\sim Ueq, Uanis(C40) \\sim Ueq: with sigma of 0.01 and sigma for terminal
atoms of 0.02
Uanis(C94) \\sim Ueq, Uanis(C85) \\sim Ueq, Uanis(N25) \\sim Ueq: with sigma of
0.01 and sigma for terminal atoms of 0.02
Uanis(N6) \\sim Ueq, Uanis(C36) \\sim Ueq, Uanis(C26) \\sim Ueq: with sigma of
0.01 and sigma for terminal atoms of 0.02
Uanis(C72) \\sim Ueq: with sigma of 0.005 and sigma for terminal atoms of 0.01
Uanis(N19) \\sim Ueq, Uanis(N17) \\sim Ueq: with sigma of 0.01 and sigma for
terminal atoms of 0.02
Uanis(N32) \\sim Ueq, Uanis(N4) \\sim Ueq, Uanis(N14) \\sim Ueq, Uanis(N15)
\\sim Ueq, Uanis(C27) \\sim Ueq, Uanis(N9) \\sim Ueq: with sigma of 0.01 and
sigma for terminal atoms of 0.02
Uanis(C58) \\sim Ueq, Uanis(C57) \\sim Ueq, Uanis(C63) \\sim Ueq, Uanis(C46)
\\sim Ueq, Uanis(C101) \\sim Ueq, Uanis(C30) \\sim Ueq, Uanis(C29) \\sim Ueq,
Uanis(C32) \\sim Ueq, Uanis(O3) \\sim Ueq, Uanis(C38) \\sim Ueq: with sigma of
0.01 and sigma for terminal atoms of 0.02
6.a Aromatic/amide H refined with riding coordinates:
 C17(H17), C29(H29), C2(H2), C54(H54), C10(H10), C1(H1), C53(H53), C5(H5),
 C24(H24), C30(H30), C33(H33), C32(H32), C4(H4), C9(H9), C16(H16), C23(H23),
 C13(H13), C49(H49), C45(H45), C56(H56), C46(H46), C14(H14), C55(H55), C12(H12),
  C65(H65), C103(H103), C22(H22), C48(H48), C66(H66), C105(H105), C11(H11),
 C76(H76), C21(H21), C104(H104), C97(H97), C98(H98), C111(H111), C112(H112),
 C110(H110), C73(H73), C71(H71), C72(H72), C75(H75), C79(H79), C78(H78),
 C92(H92), C91(H91), C120(H120), C119(H119), C125(H125), C124(H124), C113(H113),
  C115(H115), C107(H107), C127(H127), C114(H114), C126(H126), C108(H108),
 C128(H128), C80(H80), C89(H89), C88(H88), C87(H87), C82(H82), C81(H81),
 C39(H39), C37(H37), C38(H38), C40(H40), C94(H94), C96(H96), C95(H95)
6.b Fitted hexagon refined as free rotating group:
 C90(C89,C88,C87,C86,C85), C94(C93,C84,C83,C96,C95)
;
_olex2_submission_special_instructions 'No special instructions were received'

loop_
_space_group_symop_operation_xyz
'x, y, z'
'-x+1/2, -y, z+1/2'
'-x, y+1/2, -z+1/2'
'x+1/2, -y+1/2, -z'

loop_
_atom_site_label
_atom_site_type_symbol
_atom_site_fract_x
_atom_site_fract_y
_atom_site_fract_z
_atom_site_U_iso_or_equiv
_atom_site_adp_type
_atom_site_occupancy
_atom_site_site_symmetry_order
_atom_site_calc_flag
_atom_site_refinement_flags_posn
_atom_site_refinement_flags_adp
_atom_site_refinement_flags_occupancy
_atom_site_disorder_assembly
_atom_site_disorder_group
Au3 Au 1.00666(3) 0.85391(2) 0.57471(2) 0.02132(10) Uani 1 1 d . . . . .
Au5 Au 0.99162(3) 1.11271(2) 0.53598(2) 0.02210(10) Uani 1 1 d . . . . .
Au7 Au 1.00001(3) 1.37599(2) 0.56530(2) 0.02337(10) Uani 1 1 d . . . . .
Au2 Au 0.49932(3) 0.61870(2) 0.52740(2) 0.02207(10) Uani 1 1 d . . . . .
Au6 Au 0.00168(3) 0.62665(2) 0.53150(2) 0.01920(9) Uani 1 1 d . . . . .
Au4 Au 0.48504(3) 1.36915(2) 0.56739(2) 0.02525(11) Uani 1 1 d . . . . .
Au8 Au 0.48876(3) 1.12623(2) 0.54384(2) 0.02318(11) Uani 1 1 d . . . . .
Au1 Au 0.49813(3) 0.86358(2) 0.57530(2) 0.02857(11) Uani 1 1 d . . . . .
Fe1 Fe 0.74461(11) 0.74176(5) 0.55165(6) 0.0147(3) Uani 1 1 d . . . . .
Fe3 Fe 1.24793(11) 0.99056(5) 0.56339(5) 0.0145(3) Uani 1 1 d . . . . .
Fe4 Fe 0.74971(11) 1.24752(5) 0.55180(6) 0.0135(3) Uani 1 1 d . . . . .
Fe2 Fe 0.24589(12) 0.49963(5) 0.54853(5) 0.0147(3) Uani 1 1 d . . . . .
N12 N 0.3430(6) 0.5442(3) 0.5286(3) 0.020(2) Uani 1 1 d . . . . .
N13 N 0.2231(6) 0.4798(3) 0.4796(3) 0.021(2) Uani 1 1 d . . . . .
N20 N 0.6486(6) 1.2997(3) 0.5657(3) 0.024(2) Uani 1 1 d . . . . .
C28 C 0.3993(8) 0.5707(4) 0.5252(4) 0.021(3) Uani 1 1 d . U . . .
N30 N 1.1491(6) 1.4554(3) 0.5659(3) 0.023(2) Uani 1 1 d . . . . .
N28 N 0.8425(7) 1.1916(3) 0.5415(3) 0.025(2) Uani 1 1 d . . . . .
N1 N 0.7463(7) 0.7623(3) 0.4841(3) 0.017(2) Uani 1 1 d . U . . .
N29 N 0.8506(6) 1.2979(3) 0.5627(3) 0.022(2) Uani 1 1 d . . . . .
N25 N 1.1603(6) 0.9297(3) 0.5696(3) 0.024(2) Uani 1 1 d . U . . .
O1 O 0.7520(6) 0.7831(3) 0.3053(2) 0.0222(19) Uani 1 1 d . . . . .
N18 N -0.1619(6) 0.6958(3) 0.5385(3) 0.015(2) Uani 1 1 d . U . . .
N5 N 0.7445(7) 0.7231(3) 0.6200(3) 0.020(2) Uani 1 1 d . . . . .
N11 N 0.6551(6) 0.6936(3) 0.5397(3) 0.021(2) Uani 1 1 d . U . . .
C63 C 0.9055(8) 1.3260(4) 0.5633(4) 0.024(3) Uani 1 1 d . U . . .
N31 N 0.6472(7) 1.1988(3) 0.5376(3) 0.027(2) Uani 1 1 d . . . . .
N32 N 0.3362(6) 1.0502(3) 0.5607(3) 0.026(2) Uani 1 1 d . U . . .
C42 C -0.1035(7) 0.6699(4) 0.5338(4) 0.018(3) Uani 1 1 d . U . . .
N10 N 0.3549(6) 0.9444(3) 0.5858(3) 0.024(2) Uani 1 1 d . . . . .
C58 C 0.8994(7) 0.8108(4) 0.5711(4) 0.018(2) Uani 1 1 d . U . . .
N26 N 0.8374(6) 0.7877(3) 0.5654(3) 0.017(2) Uani 1 1 d . U . . .
C59 C 1.0870(8) 1.0632(4) 0.5342(4) 0.024(3) Uani 1 1 d . U . . .
N21 N 1.2098(6) 1.0128(3) 0.6351(3) 0.016(2) Uani 1 1 d . U . . .
C62 C 0.3902(8) 1.0791(4) 0.5545(4) 0.026(3) Uani 1 1 d . U . . .
C17 C 0.7280(7) 0.7545(4) 0.6543(4) 0.019(3) Uani 1 1 d . U . . .
H17 H 0.713053 0.786861 0.645939 0.023 Uiso 1 1 calc R U . . .
N24 N 1.2095(6) 1.0284(3) 0.9902(3) 0.018(2) Uani 1 1 d . . . . .
C64 C 1.0933(9) 1.4265(4) 0.5677(4) 0.030(3) Uani 1 1 d . . . . .
O4 O 1.1767(5) 1.0340(3) 0.8129(3) 0.0225(19) Uani 1 1 d . . . . .
O3 O 0.2201(5) 0.4646(3) 0.2992(3) 0.027(2) Uani 1 1 d . U . . .
O2 O 0.7431(6) 0.7099(3) 0.7991(3) 0.0235(19) Uani 1 1 d . . . . .
C57 C 1.1077(7) 0.9000(4) 0.5734(4) 0.020(2) Uani 1 1 d . U . . .
N19 N 0.3329(6) 1.4460(3) 0.5569(3) 0.024(2) Uani 1 1 d . U . . .
N4 N 0.7497(7) 0.7724(3) 0.1261(3) 0.017(2) Uani 1 1 d . U . . .
C60 C 0.8953(7) 1.1620(4) 0.5407(4) 0.020(3) Uani 1 1 d . U . . .
N9 N 0.6505(6) 0.7878(3) 0.5634(3) 0.020(2) Uani 1 1 d . U . . .
C29 C 0.1390(8) 0.4842(4) 0.4626(4) 0.033(3) Uani 1 1 d . U . . .
H29 H 0.092432 0.491728 0.483862 0.039 Uiso 1 1 calc R U . . .
C2 C 0.7487(9) 0.7450(4) 0.4018(4) 0.027(3) Uani 1 1 d . . . . .
H2 H 0.747162 0.721198 0.377704 0.033 Uiso 1 1 calc R U . . .
N8 N 0.7445(7) 0.7309(3) 0.9776(3) 0.021(2) Uani 1 1 d . . . . .
C43 C 0.3848(8) 1.4166(4) 0.5626(4) 0.028(3) Uani 1 1 d . U . . .
C54 C 1.1254(8) 1.0181(4) 0.9785(4) 0.028(3) Uani 1 1 d . U . . .
H54 H 1.085442 1.008577 1.002582 0.033 Uiso 1 1 calc R U . . .
C26 C 0.4075(7) 0.9143(4) 0.5835(4) 0.024(3) Uani 1 1 d . U . . .
C52 C 1.1530(7) 1.0344(4) 0.8975(4) 0.022(3) Uani 1 1 d . . . . .
C10 C 0.7267(8) 0.7410(4) 0.1591(4) 0.029(3) Uani 1 1 d . . . . .
H10 H 0.707525 0.709468 0.150221 0.035 Uiso 1 1 calc R U . . .
C1 C 0.7432(9) 0.7316(4) 0.4484(4) 0.024(3) Uani 1 1 d . U . . .
H1 H 0.736650 0.698056 0.455303 0.029 Uiso 1 1 calc R U . . .
C53 C 1.0942(7) 1.0207(4) 0.9326(4) 0.023(3) Uani 1 1 d . . . . .
H53 H 1.034233 1.013395 0.925452 0.028 Uiso 1 1 calc R U . . .
N6 N 0.7865(6) 0.6374(3) 0.7757(3) 0.030(2) Uani 1 1 d . U . . .
N17 N 0.1596(6) 0.5535(3) 0.5413(3) 0.021(2) Uani 1 1 d . U . . .
N7 N 0.7866(7) 0.6377(3) 0.8250(4) 0.035(3) Uani 1 1 d . . . . .
C5 C 0.7532(8) 0.8101(4) 0.4739(4) 0.024(3) Uani 1 1 d . U . . .
H5 H 0.753125 0.833034 0.498842 0.029 Uiso 1 1 calc R U . . .
N27 N 1.1432(6) 1.0347(3) 0.5352(3) 0.024(2) Uani 1 1 d . . . . .
C41 C 0.1040(8) 0.5813(4) 0.5363(4) 0.022(3) Uani 1 1 d . . . . .
C24 C 0.7684(7) 0.6675(4) 0.9216(4) 0.025(3) Uani 1 1 d . . . . .
H24 H 0.782194 0.634426 0.915542 0.030 Uiso 1 1 calc R U . . .
C44 C 0.5874(7) 1.3252(4) 0.5683(4) 0.019(3) Uani 1 1 d . . . . .
C30 C 0.1196(8) 0.4783(4) 0.4166(4) 0.024(3) Uani 1 1 d . U . . .
H30 H 0.060048 0.481262 0.406243 0.029 Uiso 1 1 calc R U . . .
C33 C 0.2852(8) 0.4676(4) 0.4494(4) 0.030(3) Uani 1 1 d . U . . .
H33 H 0.343498 0.463265 0.461150 0.037 Uiso 1 1 calc R U . . .
C3 C 0.7566(9) 0.7937(4) 0.3906(4) 0.022(3) Uani 1 1 d . U . . .
C61 C 0.5885(8) 1.1722(4) 0.5375(4) 0.022(3) Uani 1 1 d . . . . .
C32 C 0.2722(8) 0.4607(4) 0.4016(4) 0.031(3) Uani 1 1 d . U . . .
H32 H 0.319037 0.451497 0.381176 0.037 Uiso 1 1 calc R U . . .
C8 C 0.7604(8) 0.7983(4) 0.2202(4) 0.019(3) Uani 1 1 d . . . . .
C4 C 0.7604(8) 0.8265(4) 0.4281(4) 0.022(2) Uani 1 1 d . U . . .
H4 H 0.767899 0.860175 0.422072 0.027 Uiso 1 1 calc R U . . .
C25 C 0.5929(8) 0.8140(4) 0.5677(4) 0.026(3) Uani 1 1 d . U . . .
C27 C 0.5982(7) 0.6659(4) 0.5346(4) 0.020(3) Uani 1 1 d . U . . .
N3 N 0.7896(6) 0.8575(3) 0.2822(3) 0.025(2) Uani 1 1 d . . . . .
N2 N 0.7877(6) 0.8563(3) 0.3317(3) 0.027(2) Uani 1 1 d . . . . .
C9 C 0.7301(8) 0.7531(4) 0.2068(4) 0.025(3) Uani 1 1 d . . . . .
H9 H 0.711666 0.730356 0.229836 0.030 Uiso 1 1 calc R U . . .
C16 C 0.7314(8) 0.7432(4) 0.7007(5) 0.026(3) Uani 1 1 d . U . . .
H16 H 0.718808 0.767176 0.723625 0.031 Uiso 1 1 calc R U . . .
C23 C 0.7662(8) 0.6846(4) 0.9665(4) 0.027(3) Uani 1 1 d . . . . .
H23 H 0.780516 0.662925 0.991317 0.033 Uiso 1 1 calc R U . . .
C13 C 0.7625(7) 0.6770(4) 0.6331(4) 0.022(3) Uani 1 1 d . U . . .
H13 H 0.771479 0.653398 0.609275 0.026 Uiso 1 1 calc R U . . .
C49 C 1.2663(8) 1.0105(4) 0.6714(4) 0.022(3) Uani 1 1 d . U . . .
H49 H 1.326998 1.004100 0.665111 0.026 Uiso 1 1 calc R U . . .
C45 C 1.1265(8) 1.0241(4) 0.6463(4) 0.028(3) Uani 1 1 d . . . . .
H45 H 1.085370 1.027047 0.621215 0.034 Uiso 1 1 calc R U . . .
N15 N 0.0825(7) 0.4714(4) 0.2722(4) 0.039(3) Uani 1 1 d . U . . .
N22 N 1.0380(6) 1.0328(3) 0.7878(3) 0.031(2) Uani 1 1 d . . . . .
C15 C 0.7532(8) 0.6962(4) 0.7144(4) 0.018(3) Uani 1 1 d . U . . .
C20 C 0.7503(8) 0.6992(4) 0.8849(4) 0.024(3) Uani 1 1 d . . . . .
C56 C 1.2380(8) 1.0471(4) 0.9097(4) 0.023(3) Uani 1 1 d . . . . .
H56 H 1.278237 1.058536 0.886575 0.027 Uiso 1 1 calc R U . . .
N14 N 0.0781(7) 0.4723(4) 0.3212(4) 0.039(3) Uani 1 1 d . U . . .
C101 C 0.2604(8) 0.9004(4) 0.7679(5) 0.027(3) Uani 1 1 d . U . . .
C46 C 1.0952(8) 1.0318(4) 0.6903(4) 0.030(3) Uani 1 1 d . U . . .
H46 H 1.034675 1.039378 0.695640 0.035 Uiso 1 1 calc R U . . .
C69 C 1.0040(9) 0.7054(3) 0.7361(4) 0.028(3) Uani 1 1 d . U . . .
C31 C 0.1849(8) 0.4681(4) 0.3851(4) 0.029(3) Uani 1 1 d . . . . .
C14 C 0.7684(7) 0.6628(4) 0.6790(4) 0.024(3) Uani 1 1 d . U . . .
H14 H 0.782829 0.630223 0.686487 0.029 Uiso 1 1 calc R U . . .
C6 C 0.7653(8) 0.8123(4) 0.3432(4) 0.022(3) Uani 1 1 d . . . . .
C19 C 0.7593(9) 0.6803(4) 0.8367(4) 0.026(3) Uani 1 1 d . . . . .
C55 C 1.2640(8) 1.0430(4) 0.9560(4) 0.023(3) Uani 1 1 d . U . . .
H55 H 1.323323 1.050978 0.963869 0.027 Uiso 1 1 calc R U . . .
C7 C 0.7672(8) 0.8144(4) 0.2688(4) 0.023(3) Uani 1 1 d . . . . .
N23 N 1.0370(6) 1.0335(3) 0.8371(3) 0.028(2) Uani 1 1 d . . . . .
C12 C 0.7830(8) 0.8304(4) 0.1851(4) 0.030(3) Uani 1 1 d . . . . .
H12 H 0.803221 0.862020 0.192793 0.036 Uiso 1 1 calc R U . . .
C65 C 0.9437(8) 0.7788(4) 0.6996(5) 0.035(3) Uani 1 1 d . U . . .
H65 H 0.930061 0.796998 0.672211 0.043 Uiso 1 1 calc R U . . .
C103 C 0.2443(11) 0.8788(5) 0.6861(5) 0.049(4) Uani 1 1 d . U . . .
H103 H 0.267097 0.878336 0.654972 0.059 Uiso 1 1 calc R U . . .
C22 C 0.7240(8) 0.7606(5) 0.9426(5) 0.036(4) Uani 1 1 d . U . . .
H22 H 0.707422 0.793001 0.949948 0.043 Uiso 1 1 calc R U . . .
C106 C 0.1728(7) 0.8832(4) 0.7765(4) 0.026(3) Uani 1 1 d . U . . .
C48 C 1.2408(9) 1.0171(4) 0.7168(4) 0.030(3) Uani 1 1 d . U . . .
H48 H 1.282847 1.013785 0.741405 0.036 Uiso 1 1 calc R U . . .
C66 C 0.9227(9) 0.7972(5) 0.7425(5) 0.035(3) Uani 1 1 d . U . . .
H66 H 0.895166 0.828063 0.744690 0.042 Uiso 1 1 calc R U . . .
C102 C 0.2952(8) 0.8977(5) 0.7219(5) 0.036(3) Uani 1 1 d . U . . .
C105 C 0.1272(9) 0.8629(5) 0.7398(5) 0.043(4) Uani 1 1 d . U . . .
H105 H 0.070004 0.849868 0.745531 0.051 Uiso 1 1 calc R U . . .
C18 C 0.7615(8) 0.6804(4) 0.7632(4) 0.026(3) Uani 1 1 d . . . . .
C11 C 0.7765(8) 0.8165(4) 0.1386(4) 0.022(3) Uani 1 1 d . . . . .
H11 H 0.791555 0.839166 0.114792 0.027 Uiso 1 1 calc R U . . .
C76 C 1.0405(8) 0.6511(4) 0.8178(4) 0.032(3) Uani 1 1 d . U . . .
H76 H 1.052516 0.632530 0.845103 0.039 Uiso 1 1 calc R U . . .
C21 C 0.7255(8) 0.7467(4) 0.8953(5) 0.031(3) Uani 1 1 d . U . . .
H21 H 0.710260 0.768922 0.871163 0.037 Uiso 1 1 calc R U . . .
C100 C 0.3113(8) 0.9203(4) 0.8051(5) 0.032(3) Uani 1 1 d . U . . .
C51 C 1.1194(8) 1.0343(4) 0.8490(4) 0.023(3) Uani 1 1 d . . . . .
C34 C 0.1598(8) 0.4675(4) 0.3352(4) 0.028(3) Uani 1 1 d . . . . .
C104 C 0.1616(11) 0.8607(5) 0.6946(5) 0.054(4) Uani 1 1 d . U . . .
H104 H 0.127859 0.846734 0.669916 0.065 Uiso 1 1 calc R U . . .
C47 C 1.1545(8) 1.0283(4) 0.7272(4) 0.020(3) Uani 1 1 d . . . . .
C99 C 0.3990(9) 0.9369(4) 0.7961(5) 0.039(3) Uani 1 1 d . U . . .
C35 C 0.1643(9) 0.4679(4) 0.2607(4) 0.030(3) Uani 1 1 d . . . . .
C97 C 0.3843(9) 0.9163(5) 0.7139(6) 0.051(4) Uani 1 1 d . U . . .
H97 H 0.409183 0.915250 0.683272 0.061 Uiso 1 1 calc R U . . .
C50 C 1.1202(8) 1.0323(4) 0.7750(4) 0.027(3) Uani 1 1 d . U . . .
C98 C 0.4315(11) 0.9349(5) 0.7499(6) 0.056(5) Uani 1 1 d . U . . .
H98 H 0.489127 0.947125 0.743702 0.067 Uiso 1 1 calc R U . . .
C111 C 0.4123(11) 0.9569(5) 0.8778(6) 0.060(4) Uani 1 1 d . U . . .
H111 H 0.447491 0.969563 0.902576 0.073 Uiso 1 1 calc R U . . .
C112 C 0.4470(10) 0.9543(5) 0.8335(6) 0.062(5) Uani 1 1 d . U . . .
H112 H 0.506112 0.964863 0.828469 0.075 Uiso 1 1 calc R U . . .
C110 C 0.3280(10) 0.9415(5) 0.8872(5) 0.050(4) Uani 1 1 d . U . . .
H110 H 0.305656 0.943907 0.918261 0.060 Uiso 1 1 calc R U . . .
C70 C 0.9860(8) 0.7324(4) 0.6948(4) 0.029(3) Uani 1 1 d . U . . .
C73 C 1.0653(8) 0.6401(4) 0.6889(5) 0.039(3) Uani 1 1 d . U . . .
H73 H 1.091777 0.609029 0.685894 0.047 Uiso 1 1 calc R U . . .
C77 C 1.0003(9) 0.6976(4) 0.8233(4) 0.034(3) Uani 1 1 d . U . . .
C71 C 1.0095(9) 0.7123(4) 0.6513(4) 0.046(3) Uani 1 1 d . U . . .
H71 H 0.998611 0.729777 0.623165 0.055 Uiso 1 1 calc R U . . .
C72 C 1.0482(9) 0.6673(5) 0.6496(5) 0.043(4) Uani 1 1 d . U . . .
H72 H 1.063962 0.654375 0.619830 0.051 Uiso 1 1 calc R U . . .
C75 C 1.0616(8) 0.6327(4) 0.7766(5) 0.035(3) Uani 1 1 d . U . . .
H75 H 1.089288 0.601773 0.775288 0.043 Uiso 1 1 calc R U . . .
C74 C 1.0438(7) 0.6581(4) 0.7336(4) 0.029(3) Uani 1 1 d . U . . .
C79 C 0.9398(8) 0.7629(5) 0.8689(5) 0.044(4) Uani 1 1 d . U . . .
H79 H 0.924817 0.775749 0.898829 0.052 Uiso 1 1 calc R U . . .
C78 C 0.9797(9) 0.7179(4) 0.8654(4) 0.041(3) Uani 1 1 d . U . . .
H78 H 0.993097 0.700547 0.893354 0.050 Uiso 1 1 calc R U . . .
C68 C 0.9813(7) 0.7242(4) 0.7811(4) 0.025(3) Uani 1 1 d . U . . .
C92 C 0.4915(12) 0.7147(6) 0.6590(6) 0.072(4) Uani 1 1 d . U . . .
H92 H 0.489548 0.714698 0.625717 0.086 Uiso 1 1 calc R U . . .
C91 C 0.4651(10) 0.7553(6) 0.6821(6) 0.065(4) Uani 1 1 d . U . . .
H91 H 0.446795 0.783161 0.665109 0.078 Uiso 1 1 calc R U . . .
C118 C 0.7717(12) 0.9130(5) 0.6585(6) 0.060(4) Uani 1 1 d . U . . .
C120 C 0.6346(9) 0.8822(5) 0.6904(6) 0.051(3) Uani 1 1 d . U . . .
H120 H 0.576231 0.870829 0.684723 0.061 Uiso 1 1 calc R U . . .
C122 C 0.7616(10) 0.9020(5) 0.7430(5) 0.037(3) Uani 1 1 d . U . . .
C121 C 0.6722(10) 0.8840(5) 0.7389(6) 0.048(3) Uani 1 1 d . U . . .
C119 C 0.6878(12) 0.8978(5) 0.6544(6) 0.059(4) Uani 1 1 d . U . . .
H119 H 0.662922 0.897751 0.623809 0.071 Uiso 1 1 calc R U . . .
C125 C 0.6672(12) 0.8745(6) 0.8214(6) 0.072(4) Uani 1 1 d . U . . .
H125 H 0.634512 0.865201 0.848468 0.087 Uiso 1 1 calc R U . . .
C117 C 0.8078(10) 0.9142(4) 0.7030(6) 0.045(3) Uani 1 1 d . U . . .
C109 C 0.2738(9) 0.9222(5) 0.8518(5) 0.044(4) Uani 1 1 d . U . . .
C124 C 0.7515(13) 0.8916(5) 0.8272(6) 0.065(4) Uani 1 1 d . U . . .
H124 H 0.775786 0.894508 0.857813 0.078 Uiso 1 1 calc R U . . .
C113 C 0.8217(13) 0.9264(6) 0.6168(7) 0.078(4) Uani 1 1 d . U . . .
H113 H 0.797498 0.924868 0.586041 0.094 Uiso 1 1 calc R U . . .
C115 C 0.9463(13) 0.9432(6) 0.6680(7) 0.084(5) Uani 1 1 d . U . . .
H115 H 1.006246 0.953469 0.670159 0.101 Uiso 1 1 calc R U . . .
C107 C 0.1382(8) 0.8876(4) 0.8240(5) 0.033(3) Uani 1 1 d . U . . .
H107 H 0.079602 0.876976 0.830437 0.039 Uiso 1 1 calc R U . . .
C127 C 0.8873(11) 0.9209(5) 0.7911(7) 0.060(4) Uani 1 1 d . U . . .
H127 H 0.914999 0.924468 0.820872 0.072 Uiso 1 1 calc R U . . .
C123 C 0.8004(11) 0.9043(5) 0.7894(6) 0.053(3) Uani 1 1 d . U . . .
C116 C 0.9001(11) 0.9306(5) 0.7071(7) 0.061(4) Uani 1 1 d . U . . .
C114 C 0.9040(15) 0.9409(6) 0.6253(8) 0.091(5) Uani 1 1 d . U . . .
H114 H 0.937620 0.950842 0.598827 0.109 Uiso 1 1 calc R U . . .
C126 C 0.6277(11) 0.8701(6) 0.7782(7) 0.074(4) Uani 1 1 d . U . . .
H126 H 0.569410 0.857409 0.775739 0.089 Uiso 1 1 calc R U . . .
C108 C 0.1867(9) 0.9063(4) 0.8585(5) 0.041(4) Uani 1 1 d . U . . .
H108 H 0.161199 0.908863 0.888927 0.050 Uiso 1 1 calc R U . . .
C128 C 0.9351(12) 0.9326(6) 0.7513(6) 0.064(4) Uani 1 1 d . U . . .
H128 H 0.995023 0.942518 0.754767 0.076 Uiso 1 1 calc R U . . .
C67 C 0.9417(8) 0.7705(4) 0.7843(5) 0.031(3) Uani 1 1 d . U . . .
C80 C 0.9221(9) 0.7888(5) 0.8289(5) 0.043(4) Uani 1 1 d . U . . .
H80 H 0.895856 0.819964 0.831572 0.051 Uiso 1 1 calc R U . . .
C90 C 0.4653(6) 0.7555(3) 0.7335(2) 0.049(3) Uani 1 1 d DG U . . .
C89 C 0.4364(6) 0.7957(3) 0.7587(4) 0.063(4) Uani 1 1 d DG U . . .
H89 H 0.414550 0.823402 0.742638 0.076 Uiso 1 1 calc R U . . .
C88 C 0.4396(6) 0.7953(3) 0.8075(4) 0.072(4) Uani 1 1 d DG U . . .
H88 H 0.419836 0.822727 0.824731 0.086 Uiso 1 1 calc R U . . .
C87 C 0.4716(7) 0.7547(3) 0.8310(2) 0.061(4) Uani 1 1 d DG U . . .
H87 H 0.473734 0.754467 0.864327 0.073 Uiso 1 1 calc R U . . .
C86 C 0.5005(6) 0.7146(3) 0.8058(2) 0.038(3) Uani 1 1 d DG U . . .
C85 C 0.4973(6) 0.7150(2) 0.7570(2) 0.035(3) Uani 1 1 d DG U . . .
C82 C 0.5544(8) 0.6333(5) 0.8064(5) 0.044(3) Uani 1 1 d D U . . .
H82 H 0.574217 0.605365 0.822895 0.052 Uiso 1 1 calc R U . . .
C81 C 0.5308(9) 0.6713(5) 0.8304(5) 0.048(3) Uani 1 1 d D U . . .
H81 H 0.533237 0.670837 0.863727 0.057 Uiso 1 1 calc R U . . .
C36 C 0.1970(8) 0.4699(4) 0.2120(4) 0.021(3) Uani 1 1 d . U . . .
C39 C 0.2992(7) 0.4801(4) 0.1505(4) 0.021(3) Uani 1 1 d . . . . .
H39 H 0.358793 0.484050 0.140471 0.026 Uiso 1 1 calc R U . . .
C37 C 0.1317(8) 0.4679(4) 0.1787(4) 0.029(3) Uani 1 1 d . . . . .
H37 H 0.072148 0.461798 0.187799 0.035 Uiso 1 1 calc R U . . .
C38 C 0.1522(8) 0.4746(4) 0.1324(4) 0.028(3) Uani 1 1 d . U . . .
H38 H 0.105637 0.474888 0.109977 0.033 Uiso 1 1 calc R U . . .
C40 C 0.2833(8) 0.4741(4) 0.1976(5) 0.023(3) Uani 1 1 d . U . . .
H40 H 0.330595 0.472993 0.219539 0.027 Uiso 1 1 calc R U . . .
N16 N 0.2351(6) 0.4807(3) 0.1178(3) 0.023(2) Uani 1 1 d . . . . .
C94 C 0.5470(7) 0.6310(4) 0.6579(2) 0.069(4) Uani 1 1 d DG U . . .
H94 H 0.545463 0.630709 0.624534 0.083 Uiso 1 1 calc R U . . .
C93 C 0.5218(6) 0.6724(3) 0.6823(3) 0.053(3) Uani 1 1 d DG U . . .
C84 C 0.5241(6) 0.6727(3) 0.7311(3) 0.037(3) Uani 1 1 d DG U . . .
C83 C 0.5516(6) 0.6317(3) 0.7554(2) 0.045(3) Uani 1 1 d DG U . . .
C96 C 0.5768(6) 0.5903(3) 0.7310(4) 0.061(4) Uani 1 1 d DG U . . .
H96 H 0.595628 0.562297 0.747630 0.074 Uiso 1 1 calc R U . . .
C95 C 0.5745(6) 0.5899(3) 0.6822(4) 0.077(5) Uani 1 1 d DG U . . .
H95 H 0.591784 0.561656 0.665515 0.092 Uiso 1 1 calc R U . . .

loop_
_atom_site_aniso_label
_atom_site_aniso_U_11
_atom_site_aniso_U_22
_atom_site_aniso_U_33
_atom_site_aniso_U_23
_atom_site_aniso_U_13
_atom_site_aniso_U_12
Au3 0.0214(2) 0.02482(19) 0.0177(2) 0.00176(15) -0.0014(2) -0.0072(2)
Au5 0.0213(2) 0.02580(19) 0.0192(2) -0.00173(16) -0.0020(2) 0.0071(2)
Au7 0.0218(2) 0.0276(2) 0.0207(2) -0.00062(16) -0.0005(2) -0.0036(3)
Au2 0.0248(2) 0.0239(2) 0.0175(2) 0.00215(15) 0.0005(2) -0.0080(3)
Au6 0.0180(2) 0.01938(18) 0.0202(2) 0.00011(15) 0.0005(2) 0.0057(2)
Au4 0.0260(2) 0.0292(2) 0.0205(2) -0.00309(17) 0.0039(2) -0.0002(2)
Au8 0.0256(2) 0.02164(19) 0.0224(2) -0.00227(16) -0.0003(2) -0.0067(2)
Au1 0.0260(3) 0.0400(2) 0.0197(2) 0.00157(18) 0.0005(3) 0.0200(3)
Fe1 0.0132(8) 0.0149(8) 0.0161(9) -0.0001(7) 0.0011(8) 0.0023(7)
Fe3 0.0137(8) 0.0165(7) 0.0132(8) -0.0010(6) -0.0003(8) 0.0004(7)
Fe4 0.0135(8) 0.0130(8) 0.0139(9) -0.0005(6) 0.0018(9) -0.0012(8)
Fe2 0.0126(8) 0.0153(7) 0.0163(8) -0.0024(6) 0.0004(9) -0.0005(7)
N12 0.029(6) 0.020(5) 0.012(5) 0.002(4) -0.003(5) -0.001(5)
N13 0.013(6) 0.027(6) 0.023(6) 0.008(4) -0.004(4) 0.000(4)
N20 0.023(6) 0.033(6) 0.017(6) 0.006(5) -0.003(5) -0.008(5)
C28 0.030(6) 0.018(6) 0.015(6) 0.003(5) 0.000(5) 0.002(5)
N30 0.022(5) 0.021(5) 0.028(6) -0.006(5) -0.007(5) 0.003(4)
N28 0.029(6) 0.028(6) 0.019(6) 0.002(5) -0.005(5) -0.002(5)
N1 0.019(4) 0.020(4) 0.011(4) -0.008(3) 0.001(4) 0.000(4)
N29 0.027(6) 0.026(5) 0.014(6) 0.000(4) 0.004(5) -0.003(5)
N25 0.020(5) 0.028(5) 0.023(5) -0.004(4) -0.004(4) -0.003(4)
O1 0.033(5) 0.017(4) 0.017(5) 0.002(3) -0.003(4) 0.010(4)
N18 0.011(5) 0.016(4) 0.019(5) 0.002(4) -0.007(4) 0.002(4)
N5 0.014(5) 0.025(5) 0.019(6) 0.005(4) 0.003(5) 0.009(5)
N11 0.019(5) 0.027(5) 0.015(5) 0.004(4) 0.000(4) 0.006(4)
C63 0.028(6) 0.029(6) 0.016(6) 0.000(5) 0.002(5) 0.000(5)
N31 0.036(6) 0.025(5) 0.020(6) 0.003(5) -0.003(5) -0.005(5)
N32 0.019(5) 0.023(5) 0.036(6) -0.006(4) 0.006(5) -0.007(4)
C42 0.020(6) 0.022(5) 0.014(6) 0.007(5) 0.000(5) -0.002(5)
N10 0.026(6) 0.028(5) 0.018(6) -0.001(4) -0.002(5) 0.005(5)
C58 0.022(6) 0.018(5) 0.014(6) -0.001(5) 0.007(5) 0.003(5)
N26 0.019(5) 0.018(4) 0.015(5) 0.004(4) 0.003(4) 0.003(4)
C59 0.028(6) 0.032(6) 0.012(6) -0.007(5) -0.002(5) 0.002(5)
N21 0.018(5) 0.016(4) 0.014(5) 0.005(4) 0.000(4) 0.004(4)
C62 0.026(5) 0.026(5) 0.025(5) -0.007(4) -0.005(4) 0.008(4)
C17 0.014(6) 0.024(6) 0.020(6) 0.000(5) -0.004(5) -0.001(5)
N24 0.016(5) 0.017(5) 0.020(5) 0.007(4) 0.000(4) -0.005(4)
C64 0.048(8) 0.026(6) 0.016(7) 0.002(5) -0.001(6) 0.008(6)
O4 0.026(5) 0.028(5) 0.014(5) -0.002(3) -0.003(4) 0.004(4)
O3 0.030(5) 0.030(4) 0.020(5) 0.002(4) 0.002(4) 0.000(4)
O2 0.025(5) 0.021(4) 0.024(5) 0.005(4) 0.005(4) -0.002(4)
C57 0.023(6) 0.027(6) 0.010(5) -0.004(5) 0.000(5) -0.006(5)
N19 0.023(5) 0.031(5) 0.020(5) -0.010(4) 0.004(4) 0.001(4)
N4 0.016(5) 0.016(4) 0.020(5) 0.000(4) -0.003(5) 0.008(4)
C60 0.015(6) 0.030(6) 0.016(6) -0.001(5) 0.004(5) 0.002(5)
N9 0.017(5) 0.022(5) 0.021(5) 0.001(4) -0.001(4) 0.005(4)
C29 0.029(7) 0.041(7) 0.029(7) -0.005(6) -0.004(6) 0.002(5)
C2 0.036(7) 0.023(6) 0.023(7) -0.003(5) 0.004(7) -0.004(7)
N8 0.016(5) 0.020(5) 0.025(6) 0.009(4) 0.001(5) -0.003(5)
C43 0.025(5) 0.033(5) 0.025(5) -0.007(5) 0.003(5) -0.008(5)
C54 0.027(6) 0.029(6) 0.027(7) 0.003(5) -0.004(5) 0.004(5)
C26 0.019(6) 0.038(6) 0.016(6) 0.001(5) 0.004(5) 0.014(5)
C52 0.020(7) 0.015(6) 0.029(7) -0.006(5) 0.002(6) 0.004(5)
C10 0.044(9) 0.015(6) 0.027(8) -0.001(5) -0.006(6) -0.006(6)
C1 0.037(7) 0.017(5) 0.019(6) -0.004(5) -0.004(6) 0.000(5)
C53 0.020(6) 0.025(6) 0.024(7) 0.002(5) -0.004(6) -0.001(5)
N6 0.038(6) 0.030(5) 0.021(6) 0.011(4) 0.001(4) 0.001(5)
N17 0.015(5) 0.019(5) 0.029(6) 0.002(4) -0.006(4) -0.002(4)
N7 0.047(7) 0.021(6) 0.035(7) 0.010(5) -0.003(5) 0.006(5)
C5 0.028(6) 0.018(5) 0.025(6) -0.003(4) -0.001(6) 0.002(6)
N27 0.025(6) 0.033(6) 0.015(6) 0.002(5) 0.003(5) 0.004(5)
C41 0.024(7) 0.023(6) 0.018(7) -0.005(5) 0.008(5) 0.002(5)
C24 0.027(7) 0.029(6) 0.019(7) 0.010(5) 0.000(5) -0.001(5)
C44 0.017(6) 0.025(6) 0.014(6) 0.006(5) 0.000(5) 0.000(5)
C30 0.024(6) 0.032(6) 0.016(6) 0.000(5) -0.002(5) 0.002(5)
C33 0.025(6) 0.043(7) 0.023(7) 0.007(6) -0.007(6) 0.007(5)
C3 0.023(6) 0.023(6) 0.021(6) -0.002(5) 0.002(6) 0.000(6)
C61 0.031(7) 0.023(6) 0.011(6) 0.003(5) -0.004(6) 0.000(6)
C32 0.035(8) 0.037(7) 0.020(6) 0.002(5) -0.003(5) 0.006(5)
C8 0.028(7) 0.009(6) 0.021(7) 0.006(5) -0.005(6) 0.006(5)
C4 0.031(6) 0.018(5) 0.018(6) 0.004(5) -0.001(6) 0.002(5)
C25 0.026(6) 0.032(6) 0.020(6) 0.003(5) 0.004(5) 0.010(5)
C27 0.014(6) 0.027(6) 0.020(6) 0.000(5) 0.006(5) -0.002(5)
N3 0.039(6) 0.021(5) 0.014(5) -0.002(4) 0.003(4) 0.001(4)
N2 0.032(6) 0.026(6) 0.022(6) -0.002(4) -0.001(5) -0.002(4)
C9 0.034(8) 0.030(7) 0.010(7) 0.001(5) -0.009(6) 0.009(6)
C16 0.028(7) 0.019(6) 0.030(7) -0.001(5) 0.002(6) 0.006(5)
C23 0.032(8) 0.021(6) 0.029(7) 0.008(5) -0.001(6) 0.001(5)
C13 0.019(6) 0.025(6) 0.022(6) 0.002(5) 0.000(5) -0.002(5)
C49 0.022(7) 0.024(6) 0.020(6) -0.007(5) 0.000(5) 0.009(5)
C45 0.021(7) 0.046(8) 0.017(7) 0.004(6) -0.008(6) 0.000(6)
N15 0.035(6) 0.059(7) 0.024(6) -0.014(5) -0.009(5) 0.009(5)
N22 0.032(6) 0.044(6) 0.018(6) 0.001(4) 0.003(5) 0.001(5)
C15 0.015(5) 0.022(6) 0.018(6) 0.008(5) 0.001(5) 0.001(5)
C20 0.016(6) 0.030(7) 0.026(7) 0.004(5) 0.008(6) 0.000(6)
C56 0.023(7) 0.029(6) 0.016(6) 0.000(5) 0.009(6) -0.002(6)
N14 0.038(6) 0.060(7) 0.020(6) -0.010(5) -0.010(5) 0.004(5)
C101 0.025(6) 0.021(6) 0.036(7) 0.009(5) 0.011(6) 0.006(5)
C46 0.028(7) 0.037(7) 0.023(7) -0.003(5) -0.003(5) 0.008(5)
C69 0.026(6) 0.026(5) 0.033(6) 0.001(4) -0.010(7) -0.005(6)
C31 0.041(8) 0.027(7) 0.020(7) -0.008(5) -0.007(6) 0.006(6)
C14 0.021(6) 0.023(6) 0.030(7) 0.002(5) -0.003(5) 0.004(5)
C6 0.030(8) 0.015(6) 0.022(7) 0.004(5) -0.007(6) -0.003(5)
C19 0.023(7) 0.036(7) 0.020(7) 0.019(6) -0.007(6) -0.007(6)
C55 0.027(6) 0.019(5) 0.022(6) 0.003(5) -0.006(5) -0.004(5)
C7 0.027(8) 0.027(7) 0.015(7) 0.001(6) 0.004(6) 0.004(5)
N23 0.024(6) 0.036(6) 0.023(6) -0.005(4) 0.003(4) -0.002(4)
C12 0.050(9) 0.024(7) 0.016(7) -0.007(5) 0.002(6) -0.006(6)
C65 0.031(7) 0.038(7) 0.038(8) 0.015(6) -0.014(6) 0.002(6)
C103 0.059(8) 0.047(8) 0.041(8) 0.011(6) 0.000(7) 0.010(8)
C22 0.036(6) 0.038(6) 0.034(6) 0.005(5) 0.008(5) 0.013(5)
C106 0.020(6) 0.026(6) 0.033(7) 0.004(5) -0.003(5) 0.007(5)
C48 0.037(7) 0.033(6) 0.020(6) -0.006(5) -0.007(6) 0.002(6)
C66 0.029(7) 0.028(6) 0.048(8) 0.005(6) -0.013(6) 0.005(6)
C102 0.033(7) 0.033(7) 0.042(8) 0.022(6) 0.011(6) 0.011(6)
C105 0.023(7) 0.043(7) 0.061(9) 0.007(7) -0.008(6) 0.000(6)
C18 0.028(8) 0.027(7) 0.025(7) -0.009(6) -0.005(7) 0.000(6)
C11 0.039(8) 0.015(6) 0.013(7) -0.001(5) 0.008(5) -0.010(5)
C76 0.024(6) 0.037(7) 0.036(7) 0.021(6) -0.004(5) -0.007(5)
C21 0.029(6) 0.028(5) 0.036(6) 0.007(5) 0.004(5) 0.001(5)
C100 0.026(7) 0.018(6) 0.051(8) 0.014(5) -0.005(6) 0.008(5)
C51 0.029(7) 0.023(6) 0.017(7) 0.002(5) 0.007(6) 0.006(5)
C34 0.035(8) 0.028(7) 0.022(7) 0.000(5) -0.002(6) 0.002(6)
C104 0.066(9) 0.051(8) 0.045(8) 0.003(7) -0.018(7) 0.015(7)
C47 0.033(7) 0.014(5) 0.013(6) -0.003(5) -0.003(6) 0.002(5)
C99 0.029(7) 0.032(6) 0.054(8) 0.007(6) -0.010(7) -0.001(6)
C35 0.039(9) 0.026(7) 0.025(7) -0.005(6) -0.008(7) 0.004(6)
C97 0.042(8) 0.048(8) 0.061(9) 0.015(7) 0.019(7) 0.018(6)
C50 0.036(7) 0.026(6) 0.019(6) -0.007(5) -0.003(6) 0.005(5)
C98 0.042(8) 0.045(8) 0.081(11) 0.028(7) 0.009(7) 0.006(7)
C111 0.070(9) 0.031(7) 0.080(10) -0.002(7) -0.040(8) 0.005(7)
C112 0.039(8) 0.048(8) 0.099(11) 0.014(8) -0.017(8) 0.006(7)
C110 0.065(9) 0.033(7) 0.051(9) 0.002(6) -0.015(7) 0.013(7)
C70 0.016(6) 0.040(6) 0.032(6) -0.004(5) 0.003(6) -0.014(6)
C73 0.035(7) 0.029(7) 0.053(8) -0.013(6) -0.007(6) 0.004(6)
C77 0.031(7) 0.038(6) 0.033(6) 0.002(5) -0.005(7) -0.006(7)
C71 0.037(7) 0.062(7) 0.039(7) 0.000(6) -0.010(7) -0.002(7)
C72 0.043(6) 0.046(6) 0.040(6) -0.006(5) -0.001(5) -0.005(5)
C75 0.031(7) 0.023(6) 0.052(8) 0.008(6) 0.001(6) -0.003(5)
C74 0.018(6) 0.032(6) 0.037(7) -0.003(6) 0.000(5) -0.006(5)
C79 0.030(7) 0.060(8) 0.042(8) -0.015(7) 0.007(6) -0.014(6)
C78 0.032(7) 0.052(7) 0.040(7) 0.002(6) 0.000(6) -0.006(6)
C68 0.017(6) 0.029(5) 0.029(6) -0.001(4) -0.006(5) -0.006(5)
C92 0.049(9) 0.106(8) 0.060(8) 0.006(6) -0.013(8) -0.030(8)
C91 0.044(8) 0.079(8) 0.071(7) 0.037(6) -0.013(7) -0.012(7)
C118 0.069(8) 0.044(8) 0.066(7) -0.009(7) 0.010(6) 0.030(6)
C120 0.030(6) 0.043(8) 0.080(8) -0.013(7) -0.021(6) 0.009(6)
C122 0.039(6) 0.024(6) 0.049(6) -0.023(5) -0.007(5) 0.020(5)
C121 0.044(7) 0.038(7) 0.061(6) -0.005(7) 0.010(6) 0.010(6)
C119 0.077(8) 0.044(8) 0.056(7) -0.014(7) -0.014(6) 0.017(7)
C125 0.084(9) 0.065(9) 0.067(8) 0.001(8) 0.014(8) 0.022(8)
C117 0.047(6) 0.022(6) 0.065(7) -0.007(6) 0.005(6) 0.013(5)
C109 0.048(8) 0.033(7) 0.052(8) 0.010(6) -0.001(7) 0.011(6)
C124 0.083(8) 0.057(8) 0.053(7) -0.012(7) 0.002(7) 0.024(8)
C113 0.100(9) 0.054(9) 0.082(9) 0.018(8) 0.017(7) 0.040(8)
C115 0.076(9) 0.065(9) 0.111(9) -0.004(9) 0.028(7) 0.005(8)
C107 0.024(6) 0.034(6) 0.040(7) 0.006(6) 0.011(6) 0.003(6)
C127 0.060(7) 0.038(7) 0.083(8) -0.023(7) -0.025(7) 0.016(6)
C123 0.059(7) 0.039(7) 0.062(7) -0.016(7) -0.006(6) 0.019(6)
C116 0.059(7) 0.036(7) 0.089(7) -0.003(8) 0.009(7) 0.009(6)
C114 0.105(9) 0.067(10) 0.102(9) -0.003(9) 0.030(9) 0.033(9)
C126 0.060(8) 0.075(9) 0.087(8) -0.005(8) 0.012(7) 0.005(8)
C108 0.050(8) 0.031(7) 0.044(8) 0.009(6) 0.012(7) 0.008(6)
C128 0.044(8) 0.048(8) 0.099(8) -0.024(7) -0.007(6) 0.010(7)
C67 0.020(6) 0.032(6) 0.040(7) 0.004(6) -0.006(6) -0.006(5)
C80 0.042(8) 0.039(7) 0.047(8) -0.013(6) -0.008(7) -0.001(6)
C90 0.038(8) 0.047(6) 0.063(7) 0.020(5) -0.004(7) -0.011(6)
C89 0.052(9) 0.042(7) 0.095(8) 0.019(6) 0.006(8) -0.003(7)
C88 0.057(9) 0.058(8) 0.100(9) -0.015(7) 0.021(8) -0.005(7)
C87 0.053(9) 0.071(7) 0.058(8) -0.011(6) 0.020(7) -0.007(7)
C86 0.026(7) 0.055(6) 0.034(5) -0.003(4) 0.013(6) -0.007(6)
C85 0.032(7) 0.031(5) 0.040(5) 0.004(4) 0.004(6) -0.011(6)
C82 0.030(7) 0.042(6) 0.058(7) 0.018(5) 0.001(6) -0.012(6)
C81 0.049(8) 0.064(7) 0.030(6) 0.010(5) 0.005(6) -0.017(6)
C36 0.033(7) 0.017(5) 0.014(6) -0.004(5) 0.002(5) 0.007(5)
C39 0.014(6) 0.019(6) 0.031(8) 0.002(5) -0.002(6) -0.003(5)
C37 0.019(7) 0.040(8) 0.028(8) -0.001(6) -0.004(6) -0.004(6)
C38 0.024(6) 0.028(6) 0.031(7) -0.004(5) -0.005(6) 0.003(5)
C40 0.021(6) 0.017(6) 0.030(7) 0.005(5) -0.007(5) 0.001(5)
N16 0.020(6) 0.026(5) 0.024(6) -0.010(4) -0.002(5) 0.008(4)
C94 0.055(9) 0.097(8) 0.054(8) -0.027(6) 0.012(7) -0.036(7)
C93 0.043(6) 0.068(5) 0.048(5) -0.007(5) 0.005(5) -0.016(5)
C84 0.023(6) 0.050(6) 0.039(5) -0.009(5) 0.002(6) -0.012(5)
C83 0.033(7) 0.040(6) 0.063(7) -0.003(5) 0.010(6) 0.000(6)
C96 0.051(6) 0.054(6) 0.079(6) -0.007(5) 0.003(6) -0.003(5)
C95 0.068(7) 0.079(7) 0.083(7) -0.019(6) 0.011(6) -0.012(6)

loop_
_atom_type_symbol
_atom_type_description
_atom_type_scat_dispersion_real
_atom_type_scat_dispersion_imag
_atom_type_scat_source
C C 0.0033 0.0016 'International Tables Vol C Tables 4.2.6.8 and 6.1.1.4'
H H 0.0000 0.0000 'International Tables Vol C Tables 4.2.6.8 and 6.1.1.4'
Au Au -2.0133 8.8022 'International Tables Vol C Tables 4.2.6.8 and 6.1.1.4'
Fe Fe 0.3463 0.8444 'International Tables Vol C Tables 4.2.6.8 and 6.1.1.4'
N N 0.0061 0.0033 'International Tables Vol C Tables 4.2.6.8 and 6.1.1.4'
O O 0.0106 0.0060 'International Tables Vol C Tables 4.2.6.8 and 6.1.1.4'

loop_
_geom_angle_atom_site_label_1
_geom_angle_atom_site_label_2
_geom_angle_atom_site_label_3
_geom_angle
_geom_angle_site_symmetry_1
_geom_angle_site_symmetry_3
_geom_angle_publ_flag
C58 Au3 Au2 94.0(3) . 4_566 ?
C57 Au3 Au2 81.3(3) . 4_566 ?
C57 Au3 C58 174.7(4) . . ?
C59 Au5 Au4 96.5(3) . 4_576 ?
C59 Au5 C60 177.6(5) . . ?
C60 Au5 Au4 85.9(3) . 4_576 ?
C63 Au7 Au8 85.4(3) . 4_576 ?
C64 Au7 Au8 95.0(3) . 4_576 ?
C64 Au7 C63 179.2(5) . . ?
C28 Au2 Au3 99.4(3) . 4_466 ?
C27 Au2 Au3 84.7(3) . 4_466 ?
C27 Au2 C28 175.8(5) . . ?
C42 Au6 Au1 88.1(3) . 4_466 ?
C42 Au6 C41 173.8(5) . . ?
C41 Au6 Au1 97.9(3) . 4_466 ?
C43 Au4 Au5 81.3(3) . 4_476 ?
C44 Au4 Au5 95.2(3) . 4_476 ?
C44 Au4 C43 175.9(5) . . ?
C62 Au8 Au7 100.4(3) . 4_476 ?
C61 Au8 Au7 83.1(3) . 4_476 ?
C61 Au8 C62 176.3(5) . . ?
C26 Au1 Au6 93.9(3) . 4_566 ?
C26 Au1 C25 178.0(5) . . ?
C25 Au1 Au6 86.6(3) . 4_566 ?
N1 Fe1 N5 178.3(4) . . ?
N18 Fe1 N1 89.4(4) 1_655 . ?
N18 Fe1 N5 91.1(4) 1_655 . ?
N18 Fe1 N9 178.8(4) 1_655 . ?
N11 Fe1 N1 91.9(4) . . ?
N11 Fe1 N18 91.5(3) . 1_655 ?
N11 Fe1 N5 89.7(4) . . ?
N11 Fe1 N26 177.2(4) . . ?
N11 Fe1 N9 88.1(4) . . ?
N26 Fe1 N1 90.0(4) . . ?
N26 Fe1 N18 86.5(4) . 1_655 ?
N26 Fe1 N5 88.4(4) . . ?
N26 Fe1 N9 93.9(3) . . ?
N9 Fe1 N1 89.4(4) . . ?
N9 Fe1 N5 90.0(4) . . ?
N25 Fe3 N10 88.6(3) . 1_655 ?
N25 Fe3 N21 88.8(3) . . ?
N25 Fe3 N24 94.1(3) . 2_774 ?
N25 Fe3 N27 91.2(3) . . ?
N32 Fe3 N25 177.2(4) 1_655 . ?
N32 Fe3 N10 89.9(4) 1_655 1_655 ?
N32 Fe3 N21 89.0(3) 1_655 . ?
N32 Fe3 N24 88.1(3) 1_655 2_774 ?
N32 Fe3 N27 90.5(4) 1_655 . ?
N10 Fe3 N21 94.9(3) 1_655 . ?
N10 Fe3 N24 85.6(3) 1_655 2_774 ?
N21 Fe3 N24 177.0(3) . 2_774 ?
N27 Fe3 N10 175.3(4) . 1_655 ?
N27 Fe3 N21 89.8(3) . . ?
N27 Fe3 N24 89.7(3) . 2_774 ?
N20 Fe4 N4 89.6(3) . 2_675 ?
N20 Fe4 N8 91.4(4) . 2_674 ?
N28 Fe4 N20 174.8(4) . . ?
N28 Fe4 N4 87.1(4) . 2_675 ?
N28 Fe4 N8 92.2(4) . 2_674 ?
N29 Fe4 N20 92.7(3) . . ?
N29 Fe4 N28 91.3(4) . . ?
N29 Fe4 N31 177.1(4) . . ?
N29 Fe4 N4 91.2(4) . 2_675 ?
N29 Fe4 N8 86.2(4) . 2_674 ?
N31 Fe4 N20 86.5(4) . . ?
N31 Fe4 N28 89.7(4) . . ?
N31 Fe4 N4 91.7(4) . 2_675 ?
N31 Fe4 N8 91.0(4) . 2_674 ?
N4 Fe4 N8 177.2(4) 2_675 2_674 ?
N12 Fe2 N13 90.9(4) . . ?
N12 Fe2 N16 90.4(4) . 2_565 ?
N30 Fe2 N12 178.1(4) 1_445 . ?
N30 Fe2 N13 87.3(4) 1_445 . ?
N30 Fe2 N19 90.0(4) 1_445 1_545 ?
N30 Fe2 N17 90.1(4) 1_445 . ?
N30 Fe2 N16 91.5(4) 1_445 2_565 ?
N19 Fe2 N12 90.4(4) 1_545 . ?
N19 Fe2 N13 91.5(4) 1_545 . ?
N19 Fe2 N16 89.4(4) 1_545 2_565 ?
N17 Fe2 N12 89.5(3) . . ?
N17 Fe2 N13 89.4(4) . . ?
N17 Fe2 N19 179.0(4) . 1_545 ?
N17 Fe2 N16 89.6(4) . 2_565 ?
N16 Fe2 N13 178.4(4) 2_565 . ?
C28 N12 Fe2 168.4(9) . . ?
C29 N13 Fe2 117.9(8) . . ?
C33 N13 Fe2 124.8(8) . . ?
C33 N13 C29 117.0(10) . . ?
C44 N20 Fe4 170.9(9) . . ?
N12 C28 Au2 173.3(10) . . ?
C64 N30 Fe2 167.4(10) . 1_665 ?
C60 N28 Fe4 172.8(10) . . ?
C1 N1 Fe1 123.8(7) . . ?
C1 N1 C5 117.4(9) . . ?
C5 N1 Fe1 118.7(7) . . ?
C63 N29 Fe4 172.4(9) . . ?
C57 N25 Fe3 174.1(9) . . ?
C6 O1 C7 101.8(8) . . ?
C42 N18 Fe1 174.7(9) . 1_455 ?
C17 N5 Fe1 123.0(7) . . ?
C17 N5 C13 116.6(10) . . ?
C13 N5 Fe1 120.5(8) . . ?
C27 N11 Fe1 175.8(9) . . ?
N29 C63 Au7 178.8(11) . . ?
C61 N31 Fe4 168.9(10) . . ?
C62 N32 Fe3 170.6(9) . 1_455 ?
N18 C42 Au6 174.8(10) . . ?
C26 N10 Fe3 158.0(9) . 1_455 ?
N26 C58 Au3 174.3(10) . . ?
C58 N26 Fe1 171.5(9) . . ?
N27 C59 Au5 176.9(10) . . ?
C49 N21 Fe3 122.3(7) . . ?
C45 N21 Fe3 122.1(7) . . ?
C45 N21 C49 115.2(10) . . ?
N32 C62 Au8 176.8(10) . . ?
N5 C17 H17 118.1 . . ?
N5 C17 C16 123.9(11) . . ?
C16 C17 H17 118.1 . . ?
C54 N24 Fe3 116.9(7) . 2_775 ?
C55 N24 Fe3 124.9(7) . 2_775 ?
C55 N24 C54 117.6(10) . . ?
N30 C64 Au7 175.4(11) . . ?
C51 O4 C50 101.6(9) . . ?
C34 O3 C35 100.5(9) . . ?
C18 O2 C19 101.4(9) . . ?
N25 C57 Au3 172.6(10) . . ?
C43 N19 Fe2 177.3(10) . 1_565 ?
C10 N4 Fe4 121.6(7) . 2_674 ?
C10 N4 C11 119.1(10) . . ?
C11 N4 Fe4 119.1(7) . 2_674 ?
N28 C60 Au5 176.2(10) . . ?
C25 N9 Fe1 175.8(10) . . ?
N13 C29 H29 118.9 . . ?
C30 C29 N13 122.3(12) . . ?
C30 C29 H29 118.9 . . ?
C1 C2 H2 120.5 . . ?
C1 C2 C3 119.1(11) . . ?
C3 C2 H2 120.5 . . ?
C23 N8 Fe4 118.0(7) . 2_675 ?
C22 N8 Fe4 124.4(9) . 2_675 ?
C22 N8 C23 117.5(11) . . ?
N19 C43 Au4 173.2(11) . . ?
N24 C54 H54 118.6 . . ?
N24 C54 C53 122.8(11) . . ?
C53 C54 H54 118.6 . . ?
N10 C26 Au1 176.3(10) . . ?
C53 C52 C51 117.1(10) . . ?
C56 C52 C53 118.9(11) . . ?
C56 C52 C51 124.0(11) . . ?
N4 C10 H10 119.2 . . ?
N4 C10 C9 121.6(11) . . ?
C9 C10 H10 119.2 . . ?
N1 C1 C2 124.4(10) . . ?
N1 C1 H1 117.8 . . ?
C2 C1 H1 117.8 . . ?
C54 C53 H53 120.8 . . ?
C52 C53 C54 118.4(10) . . ?
C52 C53 H53 120.8 . . ?
C18 N6 N7 105.8(10) . . ?
C41 N17 Fe2 173.6(9) . . ?
C19 N7 N6 105.2(9) . . ?
N1 C5 H5 119.2 . . ?
N1 C5 C4 121.7(10) . . ?
C4 C5 H5 119.2 . . ?
C59 N27 Fe3 159.0(9) . . ?
N17 C41 Au6 175.3(10) . . ?
C23 C24 H24 120.6 . . ?
C23 C24 C20 118.9(11) . . ?
C20 C24 H24 120.6 . . ?
N20 C44 Au4 175.5(10) . . ?
C29 C30 H30 119.8 . . ?
C29 C30 C31 120.4(12) . . ?
C31 C30 H30 119.8 . . ?
N13 C33 H33 117.4 . . ?
N13 C33 C32 125.2(12) . . ?
C32 C33 H33 117.4 . . ?
C2 C3 C4 117.1(10) . . ?
C2 C3 C6 124.4(10) . . ?
C4 C3 C6 118.5(10) . . ?
N31 C61 Au8 174.6(10) . . ?
C33 C32 H32 122.0 . . ?
C33 C32 C31 115.9(12) . . ?
C31 C32 H32 122.0 . . ?
C9 C8 C7 124.1(10) . . ?
C12 C8 C9 117.4(11) . . ?
C12 C8 C7 118.5(10) . . ?
C5 C4 C3 120.2(10) . . ?
C5 C4 H4 119.9 . . ?
C3 C4 H4 119.9 . . ?
N9 C25 Au1 175.9(10) . . ?
N11 C27 Au2 178.7(11) . . ?
C7 N3 N2 105.7(9) . . ?
C6 N2 N3 106.3(9) . . ?
C10 C9 H9 120.1 . . ?
C8 C9 C10 119.7(11) . . ?
C8 C9 H9 120.1 . . ?
C17 C16 H16 120.1 . . ?
C17 C16 C15 119.8(12) . . ?
C15 C16 H16 120.1 . . ?
N8 C23 C24 123.5(10) . . ?
N8 C23 H23 118.3 . . ?
C24 C23 H23 118.3 . . ?
N5 C13 H13 118.5 . . ?
N5 C13 C14 123.1(11) . . ?
C14 C13 H13 118.5 . . ?
N21 C49 H49 118.5 . . ?
N21 C49 C48 123.1(11) . . ?
C48 C49 H49 118.5 . . ?
N21 C45 H45 117.1 . . ?
N21 C45 C46 125.8(11) . . ?
C46 C45 H45 117.1 . . ?
C35 N15 N14 107.6(10) . . ?
C50 N22 N23 106.9(9) . . ?
C16 C15 C18 124.4(11) . . ?
C14 C15 C16 116.8(11) . . ?
C14 C15 C18 118.8(10) . . ?
C24 C20 C19 117.4(10) . . ?
C24 C20 C21 118.9(11) . . ?
C21 C20 C19 123.7(11) . . ?
C52 C56 H56 120.5 . . ?
C52 C56 C55 119.1(11) . . ?
C55 C56 H56 120.5 . . ?
C34 N14 N15 105.1(10) . . ?
C102 C101 C106 119.2(13) . . ?
C102 C101 C100 120.7(12) . . ?
C100 C101 C106 120.1(11) . . ?
C45 C46 H46 121.1 . . ?
C45 C46 C47 117.8(11) . . ?
C47 C46 H46 121.1 . . ?
C70 C69 C74 121.0(10) . . ?
C70 C69 C68 120.6(10) . . ?
C68 C69 C74 118.4(10) . . ?
C30 C31 C32 119.1(11) . . ?
C30 C31 C34 116.8(11) . . ?
C32 C31 C34 124.0(12) . . ?
C13 C14 C15 119.8(11) . . ?
C13 C14 H14 120.1 . . ?
C15 C14 H14 120.1 . . ?
O1 C6 C3 121.0(9) . . ?
N2 C6 O1 112.9(10) . . ?
N2 C6 C3 126.1(11) . . ?
O2 C19 C20 120.1(10) . . ?
N7 C19 O2 113.5(11) . . ?
N7 C19 C20 126.3(10) . . ?
N24 C55 C56 123.1(11) . . ?
N24 C55 H55 118.4 . . ?
C56 C55 H55 118.4 . . ?
O1 C7 C8 121.2(10) . . ?
N3 C7 O1 113.3(10) . . ?
N3 C7 C8 125.5(11) . . ?
C51 N23 N22 104.7(9) . . ?
C8 C12 H12 120.0 . . ?
C8 C12 C11 120.0(11) . . ?
C11 C12 H12 120.0 . . ?
C66 C65 H65 119.3 . . ?
C66 C65 C70 121.4(11) . . ?
C70 C65 H65 119.3 . . ?
C102 C103 H103 119.5 . . ?
C104 C103 H103 119.5 . . ?
C104 C103 C102 121.0(14) . . ?
N8 C22 H22 118.3 . . ?
N8 C22 C21 123.3(12) . . ?
C21 C22 H22 118.3 . . ?
C101 C106 C107 117.7(11) . . ?
C105 C106 C101 118.0(12) . . ?
C105 C106 C107 124.2(12) . . ?
C49 C48 H48 119.9 . . ?
C49 C48 C47 120.2(12) . . ?
C47 C48 H48 119.9 . . ?
C65 C66 H66 119.7 . . ?
C65 C66 C67 120.7(12) . . ?
C67 C66 H66 119.7 . . ?
C101 C102 C97 118.1(14) . . ?
C103 C102 C101 119.9(13) . . ?
C103 C102 C97 122.0(14) . . ?
C106 C105 H105 118.7 . . ?
C106 C105 C104 122.5(13) . . ?
C104 C105 H105 118.7 . . ?
O2 C18 C15 121.9(10) . . ?
N6 C18 O2 114.1(11) . . ?
N6 C18 C15 124.1(11) . . ?
N4 C11 C12 122.1(10) . . ?
N4 C11 H11 118.9 . . ?
C12 C11 H11 118.9 . . ?
C77 C76 H76 118.4 . . ?
C75 C76 H76 118.4 . . ?
C75 C76 C77 123.2(11) . . ?
C20 C21 C22 117.8(12) . . ?
C20 C21 H21 121.1 . . ?
C22 C21 H21 121.1 . . ?
C101 C100 C99 119.5(13) . . ?
C101 C100 C109 119.3(12) . . ?
C99 C100 C109 121.2(13) . . ?
O4 C51 C52 119.7(10) . . ?
N23 C51 O4 114.8(10) . . ?
N23 C51 C52 125.5(11) . . ?
O3 C34 C31 123.4(11) . . ?
N14 C34 O3 113.8(11) . . ?
N14 C34 C31 122.7(12) . . ?
C103 C104 C105 119.4(14) . . ?
C103 C104 H104 120.3 . . ?
C105 C104 H104 120.3 . . ?
C46 C47 C50 118.2(11) . . ?
C48 C47 C46 117.9(11) . . ?
C48 C47 C50 123.6(11) . . ?
C98 C99 C100 118.7(14) . . ?
C112 C99 C100 117.5(14) . . ?
C112 C99 C98 123.8(15) . . ?
O3 C35 C36 122.9(11) . . ?
N15 C35 O3 112.9(11) . . ?
N15 C35 C36 124.1(12) . . ?
C102 C97 H97 120.0 . . ?
C98 C97 C102 120.1(15) . . ?
C98 C97 H97 120.0 . . ?
O4 C50 C47 120.9(11) . . ?
N22 C50 O4 112.0(10) . . ?
N22 C50 C47 127.0(11) . . ?
C99 C98 H98 118.6 . . ?
C97 C98 C99 122.8(15) . . ?
C97 C98 H98 118.6 . . ?
C112 C111 H111 119.3 . . ?
C112 C111 C110 121.3(15) . . ?
C110 C111 H111 119.3 . . ?
C99 C112 H112 118.9 . . ?
C111 C112 C99 122.1(15) . . ?
C111 C112 H112 118.9 . . ?
C111 C110 H110 119.3 . . ?
C111 C110 C109 121.3(15) . . ?
C109 C110 H110 119.3 . . ?
C69 C70 C65 118.3(10) . . ?
C71 C70 C69 118.4(11) . . ?
C71 C70 C65 123.3(11) . . ?
C72 C73 H73 119.9 . . ?
C72 C73 C74 120.3(12) . . ?
C74 C73 H73 119.9 . . ?
C76 C77 C68 116.8(10) . . ?
C78 C77 C76 124.3(11) . . ?
C78 C77 C68 118.9(11) . . ?
C70 C71 H71 120.1 . . ?
C72 C71 C70 119.8(12) . . ?
C72 C71 H71 120.1 . . ?
C73 C72 C71 123.0(13) . . ?
C73 C72 H72 118.5 . . ?
C71 C72 H72 118.5 . . ?
C76 C75 H75 119.2 . . ?
C76 C75 C74 121.7(12) . . ?
C74 C75 H75 119.2 . . ?
C73 C74 C69 117.5(11) . . ?
C73 C74 C75 123.9(11) . . ?
C75 C74 C69 118.6(11) . . ?
C78 C79 H79 120.3 . . ?
C80 C79 H79 120.3 . . ?
C80 C79 C78 119.5(13) . . ?
C77 C78 C79 122.1(12) . . ?
C77 C78 H78 118.9 . . ?
C79 C78 H78 118.9 . . ?
C69 C68 C77 121.2(10) . . ?
C67 C68 C69 119.3(10) . . ?
C67 C68 C77 119.4(10) . . ?
C91 C92 H92 118.4 . . ?
C91 C92 C93 123.2(14) . . ?
C93 C92 H92 118.4 . . ?
C92 C91 H91 120.4 . . ?
C92 C91 C90 119.2(13) . . ?
C90 C91 H91 120.4 . . ?
C119 C118 C117 117.4(17) . . ?
C119 C118 C113 120.0(18) . . ?
C117 C118 C113 122.6(18) . . ?
C121 C120 H120 121.4 . . ?
C119 C120 H120 121.4 . . ?
C119 C120 C121 117.3(13) . . ?
C121 C122 C123 117.9(14) . . ?
C117 C122 C121 119.4(13) . . ?
C117 C122 C123 122.6(15) . . ?
C122 C121 C120 116.2(13) . . ?
C126 C121 C120 124.4(15) . . ?
C126 C121 C122 119.4(16) . . ?
C118 C119 C120 126.0(16) . . ?
C118 C119 H119 117.0 . . ?
C120 C119 H119 117.0 . . ?
C124 C125 H125 118.6 . . ?
C124 C125 C126 122.8(18) . . ?
C126 C125 H125 118.6 . . ?
C118 C117 C116 117.0(16) . . ?
C122 C117 C118 123.6(15) . . ?
C122 C117 C116 119.3(15) . . ?
C110 C109 C100 116.5(14) . . ?
C108 C109 C100 118.8(13) . . ?
C108 C109 C110 124.6(15) . . ?
C125 C124 H124 119.9 . . ?
C123 C124 C125 120.2(17) . . ?
C123 C124 H124 119.9 . . ?
C118 C113 H113 122.8 . . ?
C114 C113 C118 114(2) . . ?
C114 C113 H113 122.8 . . ?
C116 C115 H115 120.9 . . ?
C116 C115 C114 118(2) . . ?
C114 C115 H115 120.9 . . ?
C106 C107 H107 119.2 . . ?
C108 C107 C106 121.5(12) . . ?
C108 C107 H107 119.2 . . ?
C123 C127 H127 118.6 . . ?
C128 C127 H127 118.6 . . ?
C128 C127 C123 122.7(17) . . ?
C124 C123 C122 119.6(16) . . ?
C124 C123 C127 125.0(17) . . ?
C127 C123 C122 115.4(16) . . ?
C115 C116 C117 120.0(18) . . ?
C115 C116 C128 123.0(18) . . ?
C128 C116 C117 117.0(17) . . ?
C113 C114 C115 128(2) . . ?
C113 C114 H114 116.2 . . ?
C115 C114 H114 116.2 . . ?
C121 C126 C125 120.0(18) . . ?
C121 C126 H126 120.0 . . ?
C125 C126 H126 120.0 . . ?
C109 C108 H108 118.8 . . ?
C107 C108 C109 122.5(13) . . ?
C107 C108 H108 118.8 . . ?
C127 C128 H128 118.5 . . ?
C116 C128 C127 123.0(17) . . ?
C116 C128 H128 118.5 . . ?
C68 C67 C66 119.8(12) . . ?
C80 C67 C66 122.0(12) . . ?
C80 C67 C68 118.3(12) . . ?
C79 C80 C67 121.8(13) . . ?
C79 C80 H80 119.1 . . ?
C67 C80 H80 119.1 . . ?
C89 C90 C91 121.4(9) . . ?
C89 C90 C85 120.0 . . ?
C85 C90 C91 118.6(9) . . ?
C90 C89 H89 120.0 . . ?
C88 C89 C90 120.0 . . ?
C88 C89 H89 120.0 . . ?
C89 C88 H88 120.0 . . ?
C87 C88 C89 120.0 . . ?
C87 C88 H88 120.0 . . ?
C88 C87 H87 120.0 . . ?
C88 C87 C86 120.0 . . ?
C86 C87 H87 120.0 . . ?
C87 C86 C81 120.1(8) . . ?
C85 C86 C87 120.0 . . ?
C85 C86 C81 119.9(8) . . ?
C90 C85 C84 120.1(6) . . ?
C86 C85 C90 120.0 . . ?
C86 C85 C84 119.8(6) . . ?
C81 C82 H82 118.6 . . ?
C81 C82 C83 122.7(12) . . ?
C83 C82 H82 118.6 . . ?
C86 C81 H81 120.3 . . ?
C82 C81 C86 119.5(12) . . ?
C82 C81 H81 120.3 . . ?
C37 C36 C35 114.2(11) . . ?
C37 C36 C40 118.7(11) . . ?
C40 C36 C35 127.1(12) . . ?
C40 C39 H39 118.2 . . ?
N16 C39 H39 118.2 . . ?
N16 C39 C40 123.6(11) . . ?
C36 C37 H37 120.0 . . ?
C38 C37 C36 120.0(11) . . ?
C38 C37 H37 120.0 . . ?
C37 C38 H38 118.9 . . ?
N16 C38 C37 122.2(11) . . ?
N16 C38 H38 118.9 . . ?
C36 C40 C39 118.0(11) . . ?
C36 C40 H40 121.0 . . ?
C39 C40 H40 121.0 . . ?
C39 N16 Fe2 124.4(8) . 2_564 ?
C38 N16 Fe2 117.6(8) . 2_564 ?
C38 N16 C39 117.3(10) . . ?
C93 C94 H94 120.0 . . ?
C93 C94 C95 120.0 . . ?
C95 C94 H94 120.0 . . ?
C94 C93 C92 122.0(9) . . ?
C94 C93 C84 120.0 . . ?
C84 C93 C92 117.9(9) . . ?
C93 C84 C85 120.8(7) . . ?
C83 C84 C85 119.2(7) . . ?
C83 C84 C93 120.0 . . ?
C84 C83 C82 118.9(8) . . ?
C96 C83 C82 121.1(8) . . ?
C96 C83 C84 120.0 . . ?
C83 C96 H96 120.0 . . ?
C83 C96 C95 120.0 . . ?
C95 C96 H96 120.0 . . ?
C94 C95 H95 120.0 . . ?
C96 C95 C94 120.0 . . ?
C96 C95 H95 120.0 . . ?

loop_
_geom_bond_atom_site_label_1
_geom_bond_atom_site_label_2
_geom_bond_distance
_geom_bond_site_symmetry_2
_geom_bond_publ_flag
Au3 Au2 3.0073(6) 4_566 ?
Au3 C58 2.013(11) . ?
Au3 C57 1.986(11) . ?
Au5 Au4 2.9884(6) 4_576 ?
Au5 C59 1.986(12) . ?
Au5 C60 1.994(11) . ?
Au7 Au8 3.1142(6) 4_576 ?
Au7 C63 1.985(12) . ?
Au7 C64 1.982(13) . ?
Au2 C28 2.009(12) . ?
Au2 C27 1.992(11) . ?
Au6 Au1 3.0550(6) 4_466 ?
Au6 C42 1.988(11) . ?
Au6 C41 1.992(11) . ?
Au4 C43 2.004(13) . ?
Au4 C44 1.964(11) . ?
Au8 C62 1.998(12) . ?
Au8 C61 1.976(12) . ?
Au1 C26 1.970(11) . ?
Au1 C25 1.992(11) . ?
Fe1 N1 2.006(9) . ?
Fe1 N18 1.934(9) 1_655 ?
Fe1 N5 2.014(9) . ?
Fe1 N11 1.925(10) . ?
Fe1 N26 1.929(9) . ?
Fe1 N9 1.935(9) . ?
Fe3 N25 2.144(9) . ?
Fe3 N32 2.118(9) 1_655 ?
Fe3 N10 2.152(10) 1_655 ?
Fe3 N21 2.209(9) . ?
Fe3 N24 2.243(9) 2_774 ?
Fe3 N27 2.152(10) . ?
Fe4 N20 2.134(10) . ?
Fe4 N28 2.104(10) . ?
Fe4 N29 2.083(10) . ?
Fe4 N31 2.089(10) . ?
Fe4 N4 2.186(9) 2_675 ?
Fe4 N8 2.197(9) 2_674 ?
Fe2 N12 1.996(10) . ?
Fe2 N13 2.067(10) . ?
Fe2 N30 1.967(10) 1_445 ?
Fe2 N19 1.992(10) 1_545 ?
Fe2 N17 1.986(9) . ?
Fe2 N16 2.066(10) 2_565 ?
N12 C28 1.124(13) . ?
N13 C29 1.365(14) . ?
N13 C33 1.316(14) . ?
N20 C44 1.164(13) . ?
N30 C64 1.160(14) . ?
N28 C60 1.141(13) . ?
N1 C1 1.323(13) . ?
N1 C5 1.355(13) . ?
N29 C63 1.135(13) . ?
N25 C57 1.145(12) . ?
O1 C6 1.363(13) . ?
O1 C7 1.372(13) . ?
N18 C42 1.141(13) . ?
N5 C17 1.331(14) . ?
N5 C13 1.350(13) . ?
N11 C27 1.157(13) . ?
N31 C61 1.151(14) . ?
N32 C62 1.154(13) . ?
N10 C26 1.151(13) . ?
C58 N26 1.143(13) . ?
C59 N27 1.155(14) . ?
N21 C49 1.342(14) . ?
N21 C45 1.336(14) . ?
C17 H17 0.9500 . ?
C17 C16 1.357(16) . ?
N24 C54 1.344(14) . ?
N24 C55 1.338(14) . ?
O4 C51 1.344(13) . ?
O4 C50 1.377(13) . ?
O3 C34 1.374(14) . ?
O3 C35 1.388(14) . ?
O2 C19 1.368(13) . ?
O2 C18 1.337(13) . ?
N19 C43 1.140(14) . ?
N4 C10 1.324(14) . ?
N4 C11 1.330(13) . ?
N9 C25 1.135(13) . ?
C29 H29 0.9500 . ?
C29 C30 1.352(16) . ?
C2 H2 0.9500 . ?
C2 C1 1.381(15) . ?
C2 C3 1.384(15) . ?
N8 C23 1.355(13) . ?
N8 C22 1.329(15) . ?
C54 H54 0.9500 . ?
C54 C53 1.391(15) . ?
C52 C53 1.389(15) . ?
C52 C56 1.375(16) . ?
C52 C51 1.471(16) . ?
C10 H10 0.9500 . ?
C10 C9 1.400(16) . ?
C1 H1 0.9500 . ?
C53 H53 0.9500 . ?
N6 N7 1.403(13) . ?
N6 C18 1.293(15) . ?
N17 C41 1.145(13) . ?
N7 C19 1.289(15) . ?
C5 H5 0.9500 . ?
C5 C4 1.386(14) . ?
C24 H24 0.9500 . ?
C24 C23 1.364(16) . ?
C24 C20 1.390(15) . ?
C30 H30 0.9500 . ?
C30 C31 1.364(16) . ?
C33 H33 0.9500 . ?
C33 C32 1.389(16) . ?
C3 C4 1.400(14) . ?
C3 C6 1.451(16) . ?
C32 H32 0.9500 . ?
C32 C31 1.413(16) . ?
C8 C9 1.381(15) . ?
C8 C7 1.457(17) . ?
C8 C12 1.378(16) . ?
C4 H4 0.9500 . ?
N3 N2 1.409(13) . ?
N3 C7 1.293(14) . ?
N2 C6 1.300(13) . ?
C9 H9 0.9500 . ?
C16 H16 0.9500 . ?
C16 C15 1.393(15) . ?
C23 H23 0.9500 . ?
C13 H13 0.9500 . ?
C13 C14 1.368(16) . ?
C49 H49 0.9500 . ?
C49 C48 1.362(15) . ?
C45 H45 0.9500 . ?
C45 C46 1.356(16) . ?
N15 N14 1.396(14) . ?
N15 C35 1.281(15) . ?
N22 N23 1.405(12) . ?
N22 C50 1.293(14) . ?
C15 C14 1.384(15) . ?
C15 C18 1.462(16) . ?
C20 C19 1.476(16) . ?
C20 C21 1.395(16) . ?
C56 H56 0.9500 . ?
C56 C55 1.380(15) . ?
N14 C34 1.303(15) . ?
C101 C106 1.427(16) . ?
C101 C102 1.413(18) . ?
C101 C100 1.420(18) . ?
C46 H46 0.9500 . ?
C46 C47 1.384(15) . ?
C69 C70 1.420(15) . ?
C69 C74 1.437(15) . ?
C69 C68 1.424(15) . ?
C31 C34 1.471(16) . ?
C14 H14 0.9500 . ?
C55 H55 0.9500 . ?
N23 C51 1.289(14) . ?
C12 H12 0.9500 . ?
C12 C11 1.382(15) . ?
C65 H65 0.9500 . ?
C65 C66 1.361(17) . ?
C65 C70 1.434(16) . ?
C103 H103 0.9500 . ?
C103 C102 1.381(19) . ?
C103 C104 1.37(2) . ?
C22 H22 0.9500 . ?
C22 C21 1.399(18) . ?
C106 C105 1.370(17) . ?
C106 C107 1.455(17) . ?
C48 H48 0.9500 . ?
C48 C47 1.370(17) . ?
C66 H66 0.9500 . ?
C66 C67 1.428(16) . ?
C102 C97 1.456(18) . ?
C105 H105 0.9500 . ?
C105 C104 1.389(19) . ?
C11 H11 0.9500 . ?
C76 H76 0.9500 . ?
C76 C77 1.427(16) . ?
C76 C75 1.317(17) . ?
C21 H21 0.9500 . ?
C100 C99 1.425(17) . ?
C100 C109 1.446(18) . ?
C104 H104 0.9500 . ?
C47 C50 1.463(17) . ?
C99 C98 1.406(19) . ?
C99 C112 1.375(19) . ?
C35 C36 1.474(16) . ?
C97 H97 0.9500 . ?
C97 C98 1.35(2) . ?
C98 H98 0.9500 . ?
C111 H111 0.9500 . ?
C111 C112 1.37(2) . ?
C111 C110 1.37(2) . ?
C112 H112 0.9500 . ?
C110 H110 0.9500 . ?
C110 C109 1.402(19) . ?
C70 C71 1.403(16) . ?
C73 H73 0.9500 . ?
C73 C72 1.372(18) . ?
C73 C74 1.405(17) . ?
C77 C78 1.361(16) . ?
C77 C68 1.436(15) . ?
C71 H71 0.9500 . ?
C71 C72 1.373(16) . ?
C72 H72 0.9500 . ?
C75 H75 0.9500 . ?
C75 C74 1.436(18) . ?
C79 H79 0.9500 . ?
C79 C78 1.382(17) . ?
C79 C80 1.371(18) . ?
C78 H78 0.9500 . ?
C68 C67 1.412(15) . ?
C92 H92 0.9500 . ?
C92 C91 1.36(2) . ?
C92 C93 1.419(17) . ?
C91 H91 0.9500 . ?
C91 C90 1.463(17) . ?
C118 C119 1.34(2) . ?
C118 C117 1.38(2) . ?
C118 C113 1.46(2) . ?
C120 H120 0.9500 . ?
C120 C121 1.49(2) . ?
C120 C119 1.37(2) . ?
C122 C121 1.44(2) . ?
C122 C117 1.378(19) . ?
C122 C123 1.447(19) . ?
C121 C126 1.36(2) . ?
C119 H119 0.9500 . ?
C125 H125 0.9500 . ?
C125 C124 1.37(2) . ?
C125 C126 1.37(2) . ?
C117 C116 1.47(2) . ?
C109 C108 1.401(18) . ?
C124 H124 0.9500 . ?
C124 C123 1.35(2) . ?
C113 H113 0.9500 . ?
C113 C114 1.33(2) . ?
C115 H115 0.9500 . ?
C115 C116 1.36(2) . ?
C115 C114 1.38(3) . ?
C107 H107 0.9500 . ?
C107 C108 1.330(17) . ?
C127 H127 0.9500 . ?
C127 C123 1.39(2) . ?
C127 C128 1.38(2) . ?
C116 C128 1.37(2) . ?
C114 H114 0.9500 . ?
C126 H126 0.9500 . ?
C108 H108 0.9500 . ?
C128 H128 0.9500 . ?
C67 C80 1.399(18) . ?
C80 H80 0.9500 . ?
C90 C89 1.3900 . ?
C90 C85 1.3900 . ?
C89 H89 0.9500 . ?
C89 C88 1.3900 . ?
C88 H88 0.9500 . ?
C88 C87 1.3900 . ?
C87 H87 0.9500 . ?
C87 C86 1.3900 . ?
C86 C85 1.3900 . ?
C86 C81 1.459(13) . ?
C85 C84 1.437(9) . ?
C82 H82 0.9500 . ?
C82 C81 1.301(17) . ?
C82 C83 1.454(13) . ?
C81 H81 0.9500 . ?
C36 C37 1.368(16) . ?
C36 C40 1.371(15) . ?
C39 H39 0.9500 . ?
C39 C40 1.374(16) . ?
C39 N16 1.344(14) . ?
C37 H37 0.9500 . ?
C37 C38 1.367(16) . ?
C38 H38 0.9500 . ?
C38 N16 1.331(14) . ?
C40 H40 0.9500 . ?
C94 H94 0.9500 . ?
C94 C93 1.3900 . ?
C94 C95 1.3900 . ?
C93 C84 1.3900 . ?
C84 C83 1.3900 . ?
C83 C96 1.3900 . ?
C96 H96 0.9500 . ?
C96 C95 1.3900 . ?
C95 H95 0.9500 . ?

loop_
_geom_torsion_atom_site_label_1
_geom_torsion_atom_site_label_2
_geom_torsion_atom_site_label_3
_geom_torsion_atom_site_label_4
_geom_torsion
_geom_torsion_site_symmetry_1
_geom_torsion_site_symmetry_2
_geom_torsion_site_symmetry_3
_geom_torsion_site_symmetry_4
_geom_torsion_publ_flag
Fe1 N1 C1 C2 -176.6(11) . . . . ?
Fe1 N1 C5 C4 175.9(9) . . . . ?
Fe1 N5 C17 C16 -177.0(9) . . . . ?
Fe1 N5 C13 C14 176.1(9) . . . . ?
Fe3 N21 C49 C48 -169.9(8) . . . . ?
Fe3 N21 C45 C46 170.7(9) . . . . ?
Fe3 N24 C54 C53 -169.6(8) 2_775 . . . ?
Fe3 N24 C55 C56 169.6(8) 2_775 . . . ?
Fe4 N4 C10 C9 177.2(8) 2_674 . . . ?
Fe4 N4 C11 C12 -175.9(9) 2_674 . . . ?
Fe4 N8 C23 C24 -177.3(9) 2_675 . . . ?
Fe4 N8 C22 C21 176.3(9) 2_675 . . . ?
Fe2 N13 C29 C30 171.2(9) . . . . ?
Fe2 N13 C33 C32 -170.7(9) . . . . ?
N13 C29 C30 C31 -0.8(18) . . . . ?
N13 C33 C32 C31 0.8(19) . . . . ?
N1 C5 C4 C3 3(2) . . . . ?
N5 C17 C16 C15 0.1(18) . . . . ?
N5 C13 C14 C15 1.7(19) . . . . ?
N21 C49 C48 C47 -2.6(18) . . . . ?
N21 C45 C46 C47 0.9(19) . . . . ?
C17 N5 C13 C14 -3.2(17) . . . . ?
C17 C16 C15 C14 -1.6(18) . . . . ?
C17 C16 C15 C18 178.0(11) . . . . ?
N24 C54 C53 C52 0.3(17) . . . . ?
O3 C35 C36 C37 173.5(10) . . . . ?
O3 C35 C36 C40 -7.6(19) . . . . ?
N4 C10 C9 C8 -1.9(19) . . . . ?
C29 N13 C33 C32 2.4(18) . . . . ?
C29 C30 C31 C32 4.1(18) . . . . ?
C29 C30 C31 C34 -173.5(11) . . . . ?
C2 C3 C4 C5 -2.2(19) . . . . ?
C2 C3 C6 O1 11(2) . . . . ?
C2 C3 C6 N2 -167.5(13) . . . . ?
N8 C22 C21 C20 0(2) . . . . ?
C54 N24 C55 C56 -1.2(16) . . . . ?
C52 C56 C55 N24 -1.8(16) . . . . ?
C10 N4 C11 C12 1.5(18) . . . . ?
C1 N1 C5 C4 -3(2) . . . . ?
C1 C2 C3 C4 1(2) . . . . ?
C1 C2 C3 C6 178.3(13) . . . . ?
C53 C52 C56 C55 4.0(16) . . . . ?
C53 C52 C51 O4 -161.8(10) . . . . ?
C53 C52 C51 N23 16.6(16) . . . . ?
N6 N7 C19 O2 -2.0(14) . . . . ?
N6 N7 C19 C20 -178.0(12) . . . . ?
N7 N6 C18 O2 -0.9(14) . . . . ?
N7 N6 C18 C15 179.2(11) . . . . ?
C5 N1 C1 C2 2(2) . . . . ?
C24 C20 C19 O2 -179.3(11) . . . . ?
C24 C20 C19 N7 -4(2) . . . . ?
C24 C20 C21 C22 2.7(18) . . . . ?
C30 C31 C34 O3 170.5(10) . . . . ?
C30 C31 C34 N14 -5.7(18) . . . . ?
C33 N13 C29 C30 -2.4(17) . . . . ?
C33 C32 C31 C30 -4.0(17) . . . . ?
C33 C32 C31 C34 173.4(11) . . . . ?
C3 C2 C1 N1 -1(2) . . . . ?
C32 C31 C34 O3 -7.0(18) . . . . ?
C32 C31 C34 N14 176.9(12) . . . . ?
C8 C12 C11 N4 -0.9(19) . . . . ?
C4 C3 C6 O1 -172.3(11) . . . . ?
C4 C3 C6 N2 9(2) . . . . ?
N3 N2 C6 O1 0.3(13) . . . . ?
N3 N2 C6 C3 178.7(12) . . . . ?
N2 N3 C7 O1 -1.5(13) . . . . ?
N2 N3 C7 C8 -179.7(11) . . . . ?
C9 C8 C7 O1 6.8(18) . . . . ?
C9 C8 C7 N3 -175.1(12) . . . . ?
C9 C8 C12 C11 -1.0(18) . . . . ?
C16 C15 C14 C13 0.7(18) . . . . ?
C16 C15 C18 O2 4(2) . . . . ?
C16 C15 C18 N6 -176.0(12) . . . . ?
C23 N8 C22 C21 -1.4(19) . . . . ?
C23 C24 C20 C19 175.9(11) . . . . ?
C23 C24 C20 C21 -3.5(18) . . . . ?
C13 N5 C17 C16 2.2(17) . . . . ?
C49 N21 C45 C46 -2.1(17) . . . . ?
C49 C48 C47 C46 1.2(17) . . . . ?
C49 C48 C47 C50 175.2(10) . . . . ?
C45 N21 C49 C48 2.9(16) . . . . ?
C45 C46 C47 C48 -0.4(17) . . . . ?
C45 C46 C47 C50 -174.7(10) . . . . ?
N15 N14 C34 O3 1.6(14) . . . . ?
N15 N14 C34 C31 178.1(11) . . . . ?
N15 C35 C36 C37 -10.2(17) . . . . ?
N15 C35 C36 C40 168.7(12) . . . . ?
N22 N23 C51 O4 -0.3(13) . . . . ?
N22 N23 C51 C52 -178.8(10) . . . . ?
C20 C24 C23 N8 2.0(19) . . . . ?
C56 C52 C53 C54 -3.3(15) . . . . ?
C56 C52 C51 O4 18.3(16) . . . . ?
C56 C52 C51 N23 -163.3(11) . . . . ?
N14 N15 C35 O3 1.8(14) . . . . ?
N14 N15 C35 C36 -174.8(11) . . . . ?
C101 C106 C105 C104 -3.1(19) . . . . ?
C101 C106 C107 C108 -1.2(17) . . . . ?
C101 C102 C97 C98 0.6(18) . . . . ?
C101 C100 C99 C98 2.4(17) . . . . ?
C101 C100 C99 C112 -177.7(11) . . . . ?
C101 C100 C109 C110 179.0(11) . . . . ?
C101 C100 C109 C108 -2.8(17) . . . . ?
C46 C47 C50 O4 -173.5(10) . . . . ?
C46 C47 C50 N22 9.5(17) . . . . ?
C69 C70 C71 C72 0.5(19) . . . . ?
C69 C68 C67 C66 1.8(17) . . . . ?
C69 C68 C67 C80 -178.3(11) . . . . ?
C14 C15 C18 O2 -176.3(12) . . . . ?
C14 C15 C18 N6 4(2) . . . . ?
C6 O1 C7 C8 179.9(11) . . . . ?
C6 O1 C7 N3 1.6(13) . . . . ?
C6 C3 C4 C5 -179.4(12) . . . . ?
C19 O2 C18 N6 -0.3(14) . . . . ?
C19 O2 C18 C15 179.7(11) . . . . ?
C19 C20 C21 C22 -176.7(12) . . . . ?
C55 N24 C54 C53 1.9(16) . . . . ?
C7 O1 C6 C3 -179.6(11) . . . . ?
C7 O1 C6 N2 -1.1(13) . . . . ?
C7 C8 C9 C10 -179.5(11) . . . . ?
C7 C8 C12 C11 -179.3(11) . . . . ?
C7 N3 N2 C6 0.7(12) . . . . ?
N23 N22 C50 O4 -1.5(13) . . . . ?
N23 N22 C50 C47 175.7(10) . . . . ?
C12 C8 C9 C10 2.3(18) . . . . ?
C12 C8 C7 O1 -175.0(11) . . . . ?
C12 C8 C7 N3 3.0(18) . . . . ?
C65 C66 C67 C68 -1.1(19) . . . . ?
C65 C66 C67 C80 179.0(12) . . . . ?
C65 C70 C71 C72 -178.7(12) . . . . ?
C103 C102 C97 C98 179.4(13) . . . . ?
C22 N8 C23 C24 0.5(19) . . . . ?
C106 C101 C102 C103 0.2(17) . . . . ?
C106 C101 C102 C97 179.0(11) . . . . ?
C106 C101 C100 C99 179.5(10) . . . . ?
C106 C101 C100 C109 0.9(16) . . . . ?
C106 C105 C104 C103 1(2) . . . . ?
C106 C107 C108 C109 -0.8(19) . . . . ?
C48 C47 C50 O4 12.5(16) . . . . ?
C48 C47 C50 N22 -164.5(12) . . . . ?
C66 C65 C70 C69 1.3(18) . . . . ?
C66 C65 C70 C71 -179.4(12) . . . . ?
C66 C67 C80 C79 179.5(12) . . . . ?
C102 C101 C106 C105 2.6(17) . . . . ?
C102 C101 C106 C107 -178.4(10) . . . . ?
C102 C101 C100 C99 -1.1(16) . . . . ?
C102 C101 C100 C109 -179.7(11) . . . . ?
C102 C103 C104 C105 2(2) . . . . ?
C102 C97 C98 C99 1(2) . . . . ?
C105 C106 C107 C108 177.8(12) . . . . ?
C18 O2 C19 N7 1.5(14) . . . . ?
C18 O2 C19 C20 177.7(11) . . . . ?
C18 N6 N7 C19 1.7(13) . . . . ?
C18 C15 C14 C13 -178.9(11) . . . . ?
C11 N4 C10 C9 -0.1(18) . . . . ?
C76 C77 C78 C79 -179.2(12) . . . . ?
C76 C77 C68 C69 -1.8(17) . . . . ?
C76 C77 C68 C67 -179.9(11) . . . . ?
C76 C75 C74 C69 1.6(17) . . . . ?
C76 C75 C74 C73 179.8(12) . . . . ?
C21 C20 C19 O2 0.1(19) . . . . ?
C21 C20 C19 N7 175.9(12) . . . . ?
C100 C101 C106 C105 -178.0(11) . . . . ?
C100 C101 C106 C107 1.0(16) . . . . ?
C100 C101 C102 C103 -179.2(11) . . . . ?
C100 C101 C102 C97 -0.4(16) . . . . ?
C100 C99 C98 C97 -2(2) . . . . ?
C100 C99 C112 C111 -2(2) . . . . ?
C100 C109 C108 C107 2.8(19) . . . . ?
C51 O4 C50 N22 1.3(12) . . . . ?
C51 O4 C50 C47 -176.1(9) . . . . ?
C51 C52 C53 C54 176.8(10) . . . . ?
C51 C52 C56 C55 -176.1(10) . . . . ?
C34 O3 C35 N15 -0.8(13) . . . . ?
C34 O3 C35 C36 175.9(11) . . . . ?
C104 C103 C102 C101 -2.6(19) . . . . ?
C104 C103 C102 C97 178.6(13) . . . . ?
C99 C100 C109 C110 0.4(17) . . . . ?
C99 C100 C109 C108 178.7(11) . . . . ?
C35 O3 C34 N14 -0.6(13) . . . . ?
C35 O3 C34 C31 -177.0(11) . . . . ?
C35 N15 N14 C34 -2.0(14) . . . . ?
C35 C36 C37 C38 173.0(11) . . . . ?
C35 C36 C40 C39 -173.7(10) . . . . ?
C50 O4 C51 C52 178.0(9) . . . . ?
C50 O4 C51 N23 -0.6(13) . . . . ?
C50 N22 N23 C51 1.1(12) . . . . ?
C98 C99 C112 C111 178.3(13) . . . . ?
C111 C110 C109 C100 -1.0(19) . . . . ?
C111 C110 C109 C108 -179.2(12) . . . . ?
C112 C99 C98 C97 177.8(13) . . . . ?
C112 C111 C110 C109 0(2) . . . . ?
C110 C111 C112 C99 1(2) . . . . ?
C110 C109 C108 C107 -179.1(13) . . . . ?
C70 C69 C74 C73 0.9(17) . . . . ?
C70 C69 C74 C75 179.2(11) . . . . ?
C70 C69 C68 C77 -179.0(11) . . . . ?
C70 C69 C68 C67 -1.0(17) . . . . ?
C70 C65 C66 C67 -1(2) . . . . ?
C70 C71 C72 C73 0(2) . . . . ?
C77 C76 C75 C74 -1.3(19) . . . . ?
C77 C68 C67 C66 179.9(11) . . . . ?
C77 C68 C67 C80 -0.2(17) . . . . ?
C72 C73 C74 C69 -0.1(18) . . . . ?
C72 C73 C74 C75 -178.2(12) . . . . ?
C75 C76 C77 C78 -178.5(13) . . . . ?
C75 C76 C77 C68 1.4(18) . . . . ?
C74 C69 C70 C65 178.1(11) . . . . ?
C74 C69 C70 C71 -1.2(18) . . . . ?
C74 C69 C68 C77 2.2(17) . . . . ?
C74 C69 C68 C67 -179.7(11) . . . . ?
C74 C73 C72 C71 -1(2) . . . . ?
C78 C77 C68 C69 178.0(12) . . . . ?
C78 C77 C68 C67 0.0(18) . . . . ?
C78 C79 C80 C67 1(2) . . . . ?
C68 C69 C70 C65 -0.6(18) . . . . ?
C68 C69 C70 C71 -179.9(12) . . . . ?
C68 C69 C74 C73 179.7(11) . . . . ?
C68 C69 C74 C75 -2.1(17) . . . . ?
C68 C77 C78 C79 1.0(19) . . . . ?
C68 C67 C80 C79 -0.4(18) . . . . ?
C92 C91 C90 C89 -178.1(11) . . . . ?
C92 C91 C90 C85 3.6(18) . . . . ?
C92 C93 C84 C85 -0.6(12) . . . . ?
C92 C93 C84 C83 178.7(11) . . . . ?
C91 C92 C93 C94 178.9(12) . . . . ?
C91 C92 C93 C84 0(2) . . . . ?
C91 C90 C89 C88 -178.3(11) . . . . ?
C91 C90 C85 C86 178.4(10) . . . . ?
C91 C90 C85 C84 -4.0(11) . . . . ?
C118 C117 C116 C115 -1(2) . . . . ?
C118 C117 C116 C128 178.8(13) . . . . ?
C118 C113 C114 C115 2(3) . . . . ?
C120 C121 C126 C125 -178.0(15) . . . . ?
C122 C121 C126 C125 2(2) . . . . ?
C122 C117 C116 C115 -179.3(14) . . . . ?
C122 C117 C116 C128 0.1(19) . . . . ?
C121 C120 C119 C118 2(2) . . . . ?
C121 C122 C117 C118 4(2) . . . . ?
C121 C122 C117 C116 -177.3(12) . . . . ?
C121 C122 C123 C124 -2.7(19) . . . . ?
C121 C122 C123 C127 178.6(12) . . . . ?
C119 C118 C117 C122 -2(2) . . . . ?
C119 C118 C117 C116 179.5(12) . . . . ?
C119 C118 C113 C114 179.9(15) . . . . ?
C119 C120 C121 C122 0.0(19) . . . . ?
C119 C120 C121 C126 179.6(15) . . . . ?
C125 C124 C123 C122 3(2) . . . . ?
C125 C124 C123 C127 -178.4(14) . . . . ?
C117 C118 C119 C120 -1(2) . . . . ?
C117 C118 C113 C114 -1(2) . . . . ?
C117 C122 C121 C120 -2.9(18) . . . . ?
C117 C122 C121 C126 177.4(13) . . . . ?
C117 C122 C123 C124 -179.7(13) . . . . ?
C117 C122 C123 C127 2(2) . . . . ?
C117 C116 C128 C127 -1(2) . . . . ?
C109 C100 C99 C98 -179.0(12) . . . . ?
C109 C100 C99 C112 0.8(18) . . . . ?
C124 C125 C126 C121 -1(3) . . . . ?
C113 C118 C119 C120 177.2(14) . . . . ?
C113 C118 C117 C122 179.6(13) . . . . ?
C113 C118 C117 C116 1(2) . . . . ?
C115 C116 C128 C127 178.2(15) . . . . ?
C107 C106 C105 C104 177.9(12) . . . . ?
C123 C122 C121 C120 180.0(12) . . . . ?
C123 C122 C121 C126 0(2) . . . . ?
C123 C122 C117 C118 -179.1(12) . . . . ?
C123 C122 C117 C116 0(2) . . . . ?
C123 C127 C128 C116 3(2) . . . . ?
C116 C115 C114 C113 -2(3) . . . . ?
C114 C115 C116 C117 1(2) . . . . ?
C114 C115 C116 C128 -178.5(16) . . . . ?
C126 C125 C124 C123 -1(3) . . . . ?
C128 C127 C123 C122 -3(2) . . . . ?
C128 C127 C123 C124 178.7(15) . . . . ?
C80 C79 C78 C77 -2(2) . . . . ?
C90 C89 C88 C87 0.0 . . . . ?
C90 C85 C84 C93 2.6(10) . . . . ?
C90 C85 C84 C83 -176.7(5) . . . . ?
C89 C90 C85 C86 0.0 . . . . ?
C89 C90 C85 C84 177.6(9) . . . . ?
C89 C88 C87 C86 0.0 . . . . ?
C88 C87 C86 C85 0.0 . . . . ?
C88 C87 C86 C81 -177.5(10) . . . . ?
C87 C86 C85 C90 0.0 . . . . ?
C87 C86 C85 C84 -177.6(9) . . . . ?
C87 C86 C81 C82 177.3(10) . . . . ?
C86 C85 C84 C93 -179.8(5) . . . . ?
C86 C85 C84 C83 0.9(9) . . . . ?
C85 C90 C89 C88 0.0 . . . . ?
C85 C86 C81 C82 -0.2(16) . . . . ?
C85 C84 C83 C82 -1.4(10) . . . . ?
C85 C84 C83 C96 179.3(8) . . . . ?
C82 C83 C96 C95 -179.3(10) . . . . ?
C81 C86 C85 C90 177.6(10) . . . . ?
C81 C86 C85 C84 -0.1(10) . . . . ?
C81 C82 C83 C84 1.1(16) . . . . ?
C81 C82 C83 C96 -179.6(10) . . . . ?
C36 C37 C38 N16 3.5(18) . . . . ?
C37 C36 C40 C39 5.1(17) . . . . ?
C37 C38 N16 Fe2 -171.2(9) . . . 2_564 ?
C37 C38 N16 C39 -0.1(16) . . . . ?
C40 C36 C37 C38 -6.0(18) . . . . ?
C40 C39 N16 Fe2 169.7(8) . . . 2_564 ?
C40 C39 N16 C38 -0.7(16) . . . . ?
N16 C39 C40 C36 -1.8(17) . . . . ?
C94 C93 C84 C85 -179.3(8) . . . . ?
C94 C93 C84 C83 0.0 . . . . ?
C93 C92 C91 C90 -2(2) . . . . ?
C93 C94 C95 C96 0.0 . . . . ?
C93 C84 C83 C82 179.3(10) . . . . ?
C93 C84 C83 C96 0.0 . . . . ?
C84 C83 C96 C95 0.0 . . . . ?
C83 C82 C81 C86 0(2) . . . . ?
C83 C96 C95 C94 0.0 . . . . ?
C95 C94 C93 C92 -178.6(12) . . . . ?
C95 C94 C93 C84 0.0 . . . . ?

loop_
_twin_individual_id
_twin_individual_mass_fraction_refined
1 0.583(7)
2 0.417(7)
